data_1557029
loop_
_publ_author_name
'Schorpp, Marcel'
'Krossing, Ingo'

_publ_section_title
;
 Soft interactions with hard Lewis acids: generation of mono- and
 dicationic alkaline-earth metal arene-complexes by direct oxidation.
;
_journal_issue 8
_journal_name_full 'Chemical science'
_journal_page_first 2068
_journal_page_last 2076
_journal_paper_doi 10.1039/c9sc06254h
_journal_volume 11
_journal_year 2020
_chemical_formula_moiety 'C24 Al2 F55 O6, C12 H18, In'
_chemical_formula_sum 'C36 H18 Al2 F55 In O6'
_chemical_formula_weight 1760.28
_space_group_crystal_system triclinic
_space_group_IT_number 2
_space_group_name_Hall '-P 1'
_space_group_name_H-M_alt 'P -1'
_atom_sites_solution_hydrogens geom
_atom_sites_solution_primary direct
_audit_creation_method 'FinalCif by Daniel Kratzert, Freiburg 2019'
_audit_update_record
;
2019-12-03 deposited with the CCDC.	2020-01-13 downloaded from the CCDC.
;
_cell_angle_alpha 79.1440(10)
_cell_angle_beta 79.6960(10)
_cell_angle_gamma 77.7590(10)
_cell_formula_units_Z 4
_cell_length_a 10.6319(4)
_cell_length_b 22.3961(8)
_cell_length_c 24.4869(9)
_cell_measurement_reflns_used 9945
_cell_measurement_temperature 100(2)
_cell_measurement_theta_max 25.756
_cell_measurement_theta_min 2.269
_cell_volume 5537.2(4)
_computing_cell_refinement 'SAINT V8.38A'
_computing_data_collection 'Bruker BIS 2018.9.0.3/05-Dec-2018 && APEX3_2018.1-0'
_computing_data_reduction 'SAINT V8.38A'
_computing_structure_refinement 'SHELXL-2018/3 (Sheldrick, 2018)'
_computing_structure_solution 'SHELXT 2014/5 (Sheldrick, 2014)'
_diffrn_ambient_temperature 100(2)
_diffrn_detector CCD
_diffrn_detector_area_resol_mean 8.3
_diffrn_detector_type 'Bruker APEXII'
_diffrn_measured_fraction_theta_full 1.000
_diffrn_measured_fraction_theta_max 0.998
_diffrn_measurement_device 'three-circle diffractometer'
_diffrn_measurement_device_type 'Bruker APEX2 QUAZAR'
_diffrn_measurement_method '\w and \f scans'
_diffrn_measurement_specimen_support 'MiTeGen micromount'
_diffrn_radiation_monochromator 'mirror optics'
_diffrn_radiation_probe x-ray
_diffrn_radiation_type MoK\a
_diffrn_radiation_wavelength 0.71073
_diffrn_reflns_av_R_equivalents 0.0536
_diffrn_reflns_av_unetI/netI 0.0474
_diffrn_reflns_Laue_measured_fraction_full 1.000
_diffrn_reflns_Laue_measured_fraction_max 0.998
_diffrn_reflns_limit_h_max 14
_diffrn_reflns_limit_h_min -14
_diffrn_reflns_limit_k_max 30
_diffrn_reflns_limit_k_min -30
_diffrn_reflns_limit_l_max 33
_diffrn_reflns_limit_l_min -33
_diffrn_reflns_number 152697
_diffrn_reflns_point_group_measured_fraction_full 1.000
_diffrn_reflns_point_group_measured_fraction_max 0.998
_diffrn_reflns_theta_full 25.242
_diffrn_reflns_theta_max 29.028
_diffrn_reflns_theta_min 0.856
_diffrn_source 'microfocus sealed X-ray tube'
_diffrn_source_current 0.6
_diffrn_source_type 'Incoatec I\ms'
_diffrn_source_voltage 50.0
_exptl_absorpt_coefficient_mu 0.689
_exptl_absorpt_correction_T_max 0.7458
_exptl_absorpt_correction_T_min 0.7056
_exptl_absorpt_correction_type multi-scan
_exptl_absorpt_process_details
;
SADABS-2016/2 - Bruker AXS area detector scaling and absorption correction:
Krause, L., Herbst-Irmer, R., Sheldrick G.M. & Stalke D., J. Appl. Cryst. 48
(2015) 3-10
;
_exptl_crystal_colour yellow
_exptl_crystal_density_diffrn 2.112
_exptl_crystal_description needle
_exptl_crystal_F_000 3408
_exptl_crystal_size_max 0.25
_exptl_crystal_size_mid 0.11
_exptl_crystal_size_min 0.07
_refine_diff_density_max 1.220
_refine_diff_density_min -0.911
_refine_diff_density_rms 0.100
_refine_ls_extinction_method none
_refine_ls_goodness_of_fit_ref 1.049
_refine_ls_hydrogen_treatment constr
_refine_ls_matrix_type full
_refine_ls_number_parameters 2194
_refine_ls_number_reflns 29472
_refine_ls_number_restraints 35187
_refine_ls_restrained_S_all 0.783
_refine_ls_R_factor_all 0.0780
_refine_ls_R_factor_gt 0.0496
_refine_ls_shift/su_max 0.001
_refine_ls_shift/su_mean 0.000
_refine_ls_structure_factor_coef Fsqd
_refine_ls_weighting_details 'w=1/[\s^2^(Fo^2^)+(0.0531P)^2^+9.0605P] where P=(Fo^2^+2Fc^2^)/3'
_refine_ls_weighting_scheme calc
_refine_ls_wR_factor_gt 0.1162
_refine_ls_wR_factor_ref 0.1295
_reflns_Friedel_coverage 0.000
_reflns_number_gt 21161
_reflns_number_total 29472
_reflns_threshold_expression 'I > 2\s(I)'
_cod_data_source_file c9sc06254h2.cif
_cod_data_source_block P-1_a
_cod_depositor_comments
;Adding full bibliography for 1557027--1557034.cif.

 Adding full bibliography for 1557027--1557034.cif.
;
_cod_database_code 1557029
_shelx_shelxl_version_number 2018/3
_shelx_space_group_comment
;
The symmetry employed for this shelxl refinement is uniquely defined
by the following loop, which should always be used as a source of
symmetry information in preference to the above space-group names.
They are only intended as comments.
;
_olex2_diffrn_ambient_temperature_device 'Oxford Cryostream 800'

loop_
_space_group_symop_operation_xyz
'x, y, z'
'-x, -y, -z'

loop_
_atom_site_label
_atom_site_type_symbol
_atom_site_fract_x
_atom_site_fract_y
_atom_site_fract_z
_atom_site_U_iso_or_equiv
_atom_site_adp_type
_atom_site_occupancy
_atom_site_site_symmetry_order
_atom_site_calc_flag
_atom_site_refinement_flags_posn
_atom_site_refinement_flags_adp
_atom_site_refinement_flags_occupancy
_atom_site_disorder_assembly
_atom_site_disorder_group
C1_18 C -0.6951(3) 0.21183(16) 0.25691(13) 0.0216(7) Uani 1 1 d . U . . .
C2_18 C -0.7232(3) 0.15905(15) 0.24101(13) 0.0229(7) Uani 1 1 d . U . . .
C3_18 C -0.8418(3) 0.16227(15) 0.22171(13) 0.0228(7) Uani 1 1 d . U . . .
C4_18 C -0.9351(3) 0.21760(15) 0.21947(13) 0.0194(6) Uani 1 1 d . U . . .
C5_18 C -0.9090(3) 0.26912(15) 0.23765(13) 0.0191(6) Uani 1 1 d . U . . .
C6_18 C -0.7887(3) 0.26718(15) 0.25494(13) 0.0203(6) Uani 1 1 d . U . . .
C7_18 C -0.5679(4) 0.2073(2) 0.27815(17) 0.0395(10) Uani 1 1 d . U . . .
H7A_18 H -0.496143 0.203255 0.246986 0.059 Uiso 1 1 calc R U . . .
H7B_18 H -0.555179 0.170989 0.307383 0.059 Uiso 1 1 calc R U . . .
H7C_18 H -0.569760 0.244673 0.293839 0.059 Uiso 1 1 calc R U . . .
C8_18 C -0.6286(4) 0.09820(18) 0.24791(18) 0.0404(10) Uani 1 1 d . U . . .
H8A_18 H -0.648754 0.070106 0.225831 0.061 Uiso 1 1 calc R U . . .
H8B_18 H -0.636218 0.079640 0.287654 0.061 Uiso 1 1 calc R U . . .
H8C_18 H -0.539732 0.105449 0.234699 0.061 Uiso 1 1 calc R U . . .
C9_18 C -0.8680(5) 0.10543(18) 0.20519(18) 0.0408(10) Uani 1 1 d . U . . .
H9A_18 H -0.958512 0.112462 0.198476 0.061 Uiso 1 1 calc R U . . .
H9B_18 H -0.852963 0.070439 0.235486 0.061 Uiso 1 1 calc R U . . .
H9C_18 H -0.809656 0.096228 0.170810 0.061 Uiso 1 1 calc R U . . .
C10_18 C -1.0639(4) 0.22247(18) 0.19972(16) 0.0318(8) Uani 1 1 d . U . . .
H10A_18 H -1.080130 0.260192 0.172294 0.048 Uiso 1 1 calc R U . . .
H10B_18 H -1.133484 0.224040 0.231900 0.048 Uiso 1 1 calc R U . . .
H10C_18 H -1.061757 0.186348 0.182136 0.048 Uiso 1 1 calc R U . . .
C11_18 C -1.0139(4) 0.32661(17) 0.24027(17) 0.0318(8) Uani 1 1 d . U . . .
H11A_18 H -1.031735 0.345018 0.202198 0.048 Uiso 1 1 calc R U . . .
H11B_18 H -0.984351 0.356561 0.257164 0.048 Uiso 1 1 calc R U . . .
H11C_18 H -1.093490 0.315369 0.263157 0.048 Uiso 1 1 calc R U . . .
C12_18 C -0.7627(4) 0.32349(18) 0.27350(16) 0.0329(8) Uani 1 1 d . U . . .
H12A_18 H -0.668651 0.320686 0.271115 0.049 Uiso 1 1 calc R U . . .
H12B_18 H -0.804090 0.325482 0.312387 0.049 Uiso 1 1 calc R U . . .
H12C_18 H -0.798388 0.360827 0.249033 0.049 Uiso 1 1 calc R U . . .
C1_17 C 0.6743(3) 0.79235(15) 0.23435(14) 0.0216(6) Uani 1 1 d . U . . .
C2_17 C 0.7820(3) 0.74423(16) 0.24087(14) 0.0233(7) Uani 1 1 d . U . . .
C3_17 C 0.8871(3) 0.75331(17) 0.26431(14) 0.0260(7) Uani 1 1 d . U . . .
C4_17 C 0.8801(3) 0.80880(17) 0.28495(14) 0.0268(7) Uani 1 1 d . U . . .
C5_17 C 0.7748(3) 0.85797(16) 0.27606(13) 0.0243(7) Uani 1 1 d . U . . .
C6_17 C 0.6734(3) 0.85001(15) 0.24933(14) 0.0235(7) Uani 1 1 d . U . . .
C7_17 C 0.5613(4) 0.78384(18) 0.20823(16) 0.0324(8) Uani 1 1 d . U . . .
H7A_17 H 0.569481 0.803295 0.168727 0.049 Uiso 1 1 calc R U . . .
H7B_17 H 0.479234 0.803155 0.228516 0.049 Uiso 1 1 calc R U . . .
H7C_17 H 0.562152 0.739585 0.210608 0.049 Uiso 1 1 calc R U . . .
C8_17 C 0.7860(4) 0.68388(17) 0.22102(17) 0.0349(9) Uani 1 1 d . U . . .
H8A_17 H 0.807588 0.689074 0.179993 0.052 Uiso 1 1 calc R U . . .
H8B_17 H 0.700740 0.671586 0.232248 0.052 Uiso 1 1 calc R U . . .
H8C_17 H 0.852131 0.651807 0.237942 0.052 Uiso 1 1 calc R U . . .
C9_17 C 1.0075(4) 0.7036(2) 0.2647(2) 0.0457(11) Uani 1 1 d . U . . .
H9A_17 H 1.038266 0.694148 0.226571 0.069 Uiso 1 1 calc R U . . .
H9B_17 H 0.986974 0.666235 0.289766 0.069 Uiso 1 1 calc R U . . .
H9C_17 H 1.075491 0.718137 0.278093 0.069 Uiso 1 1 calc R U . . .
C10_17 C 0.9864(4) 0.8165(2) 0.31508(18) 0.0436(11) Uani 1 1 d . U . . .
H10A_17 H 1.044294 0.841372 0.289323 0.065 Uiso 1 1 calc R U . . .
H10B_17 H 1.036277 0.775806 0.328007 0.065 Uiso 1 1 calc R U . . .
H10C_17 H 0.947475 0.837495 0.347463 0.065 Uiso 1 1 calc R U . . .
C11_17 C 0.7733(4) 0.91943(19) 0.29330(18) 0.0401(10) Uani 1 1 d . U . . .
H11A_17 H 0.806879 0.947376 0.260717 0.060 Uiso 1 1 calc R U . . .
H11B_17 H 0.828118 0.913219 0.322833 0.060 Uiso 1 1 calc R U . . .
H11C_17 H 0.683958 0.937580 0.307531 0.060 Uiso 1 1 calc R U . . .
C12_17 C 0.5675(4) 0.90334(18) 0.23274(17) 0.0362(9) Uani 1 1 d . U . . .
H12A_17 H 0.564629 0.907675 0.192378 0.054 Uiso 1 1 calc R U . . .
H12B_17 H 0.585374 0.941517 0.241233 0.054 Uiso 1 1 calc R U . . .
H12C_17 H 0.483577 0.895527 0.253812 0.054 Uiso 1 1 calc R U . . .
O1_16 O 0.9914(19) 0.8754(9) 0.0030(9) 0.019(3) Uani 0.452(5) 1 d D U P A 2
C1_16 C 0.9115(10) 0.8336(5) 0.0230(4) 0.024(2) Uani 0.452(5) 1 d D U P A 2
C2_16 C 0.9443(7) 0.7970(3) 0.0809(3) 0.0298(17) Uani 0.452(5) 1 d D U P A 2
F1_16 F 1.0701(10) 0.7819(8) 0.0817(5) 0.034(3) Uani 0.452(5) 1 d D U P A 2
F2_16 F 0.8924(19) 0.7462(7) 0.0941(6) 0.040(3) Uani 0.452(5) 1 d D U P A 2
F3_16 F 0.8996(9) 0.8312(4) 0.1206(3) 0.049(2) Uani 0.452(5) 1 d D U P A 2
C3_16 C 0.7668(7) 0.8669(4) 0.0303(4) 0.045(2) Uani 0.452(5) 1 d D U P A 2
F4_16 F 0.7261(13) 0.8827(7) -0.0187(5) 0.086(4) Uani 0.452(5) 1 d D U P A 2
F5_16 F 0.761(2) 0.9171(6) 0.0540(8) 0.088(5) Uani 0.452(5) 1 d D U P A 2
F6_16 F 0.6887(12) 0.8323(7) 0.0641(6) 0.058(4) Uani 0.452(5) 1 d D U P A 2
C4_16 C 0.9332(9) 0.7883(4) -0.0201(3) 0.043(2) Uani 0.452(5) 1 d D U P A 2
F7_16 F 0.934(2) 0.8186(12) -0.0724(5) 0.0538(9) Uani 0.452(5) 1 d D U P A 2
F8_16 F 0.8371(8) 0.7553(4) -0.0102(3) 0.054(2) Uani 0.452(5) 1 d D U P A 2
F9_16 F 1.0470(10) 0.7506(5) -0.0183(4) 0.063(3) Uani 0.452(5) 1 d D U P A 2
O1_15 O 1.522(2) 0.4480(8) 0.1109(10) 0.026(5) Uani 0.304(5) 1 d D U P B 2
C1_15 C 1.6161(12) 0.3977(6) 0.1219(5) 0.020(3) Uani 0.304(5) 1 d D U P B 2
C2_15 C 1.7467(10) 0.4197(5) 0.1198(4) 0.030(2) Uani 0.304(5) 1 d D U P B 2
F1_15 F 1.764(2) 0.4636(9) 0.0762(8) 0.042(6) Uani 0.304(5) 1 d D U P B 2
F2_15 F 1.8480(18) 0.3734(8) 0.1133(11) 0.035(4) Uani 0.304(5) 1 d D U P B 2
F3_15 F 1.7495(11) 0.4397(5) 0.1668(4) 0.048(3) Uani 0.304(5) 1 d D U P B 2
C3_15 C 1.5771(9) 0.3608(5) 0.1806(4) 0.031(2) Uani 0.304(5) 1 d D U P B 2
F4_15 F 1.4863(19) 0.3286(11) 0.1787(9) 0.047(4) Uani 0.304(5) 1 d D U P B 2
F5_15 F 1.526(2) 0.3985(9) 0.2180(8) 0.042(4) Uani 0.304(5) 1 d D U P B 2
F6_15 F 1.6764(11) 0.3210(5) 0.1994(6) 0.052(4) Uani 0.304(5) 1 d D U P B 2
C4_15 C 1.6337(9) 0.3550(4) 0.0763(4) 0.029(2) Uani 0.304(5) 1 d D U P B 2
F7_15 F 1.5155(15) 0.3514(11) 0.0672(10) 0.053(6) Uani 0.304(5) 1 d D U P B 2
F8_15 F 1.7007(10) 0.2992(4) 0.0917(5) 0.045(2) Uani 0.304(5) 1 d D U P B 2
F9_15 F 1.6959(10) 0.3805(6) 0.0285(4) 0.038(2) Uani 0.304(5) 1 d D U P B 2
O1_14 O 0.431(2) 0.4423(7) 0.4212(12) 0.016(3) Uani 0.292(5) 1 d D U P C 2
C1_14 C 0.4114(11) 0.3832(7) 0.4399(5) 0.020(3) Uani 0.292(5) 1 d D U P C 2
C2_14 C 0.3048(10) 0.3847(4) 0.4920(4) 0.026(2) Uani 0.292(5) 1 d D U P C 2
F1_14 F 0.3566(12) 0.3892(5) 0.5362(4) 0.047(3) Uani 0.292(5) 1 d D U P C 2
F2_14 F 0.2533(17) 0.3332(6) 0.5045(8) 0.034(3) Uani 0.292(5) 1 d D U P C 2
F3_14 F 0.2095(11) 0.4332(6) 0.4851(8) 0.026(3) Uani 0.292(5) 1 d D U P C 2
C3_14 C 0.3623(10) 0.3608(5) 0.3924(4) 0.027(2) Uani 0.292(5) 1 d D U P C 2
F4_14 F 0.4344(19) 0.3727(11) 0.3434(7) 0.032(3) Uani 0.292(5) 1 d D U P C 2
F5_14 F 0.2411(8) 0.3904(4) 0.3885(4) 0.040(2) Uani 0.292(5) 1 d D U P C 2
F6_14 F 0.357(3) 0.3016(7) 0.4037(15) 0.046(5) Uani 0.292(5) 1 d D U P C 2
C4_14 C 0.5352(10) 0.3381(4) 0.4567(4) 0.026(2) Uani 0.292(5) 1 d D U P C 2
F7_14 F 0.6134(9) 0.3204(4) 0.4114(4) 0.043(2) Uani 0.292(5) 1 d D U P C 2
F8_14 F 0.511(2) 0.2876(7) 0.4918(8) 0.034(3) Uani 0.292(5) 1 d D U P C 2
F9_14 F 0.6008(13) 0.3656(6) 0.4824(7) 0.023(2) Uani 0.292(5) 1 d D U P C 2
O1_13 O -0.2049(2) 0.08662(11) 0.53975(9) 0.0212(5) Uani 1 1 d D U . . .
C1_13 C -0.2590(3) 0.08561(13) 0.59433(12) 0.0176(6) Uani 1 1 d D U . . .
C2_13 C -0.3795(3) 0.05418(15) 0.60400(14) 0.0255(7) Uani 1 1 d D U . . .
F1_13 F -0.47991(19) 0.09284(10) 0.58278(10) 0.0348(5) Uani 1 1 d D U . . .
F2_13 F -0.4191(2) 0.03678(10) 0.65843(9) 0.0362(5) Uani 1 1 d D U . . .
F3_13 F -0.3542(2) 0.00463(10) 0.57917(10) 0.0351(5) Uani 1 1 d D U . . .
C3_13 C -0.1604(3) 0.04898(14) 0.63386(13) 0.0227(6) Uani 1 1 d D U . . .
F4_13 F -0.04327(19) 0.06359(10) 0.61521(9) 0.0305(5) Uani 1 1 d D U . . .
F5_13 F -0.1474(2) -0.01182(9) 0.63481(9) 0.0298(5) Uani 1 1 d D U . . .
F6_13 F -0.1953(2) 0.06015(10) 0.68664(8) 0.0331(5) Uani 1 1 d D U . . .
C4_13 C -0.3007(3) 0.15329(15) 0.60638(14) 0.0246(7) Uani 1 1 d D U . . .
F7_13 F -0.1982(2) 0.17610(9) 0.61115(9) 0.0332(5) Uani 1 1 d D U . . .
F8_13 F -0.3847(2) 0.15698(10) 0.65437(9) 0.0359(5) Uani 1 1 d D U . . .
F9_13 F -0.3594(2) 0.18967(9) 0.56543(9) 0.0302(5) Uani 1 1 d D U . . .
O1_12 O -0.1214(2) 0.08928(10) 0.42325(9) 0.0195(4) Uani 1 1 d D U . . .
C1_12 C -0.2229(3) 0.10207(14) 0.39328(13) 0.0205(6) Uani 1 1 d D U . . .
C2_12 C -0.3168(3) 0.05633(18) 0.41638(16) 0.0342(8) Uani 1 1 d D U . . .
F1_12 F -0.3959(2) 0.07237(14) 0.46220(10) 0.0526(7) Uani 1 1 d D U . . .
F2_12 F -0.3932(2) 0.05407(13) 0.37854(11) 0.0486(6) Uani 1 1 d D U . . .
F3_12 F -0.2521(3) -0.00020(11) 0.43030(12) 0.0521(7) Uani 1 1 d D U . . .
C3_12 C -0.1657(3) 0.09474(15) 0.33161(14) 0.0256(7) Uani 1 1 d D U . . .
F4_12 F -0.0616(2) 0.12077(11) 0.31546(9) 0.0349(5) Uani 1 1 d D U . . .
F5_12 F -0.1286(2) 0.03542(10) 0.32574(9) 0.0354(5) Uani 1 1 d D U . . .
F6_12 F -0.2509(2) 0.12072(10) 0.29618(9) 0.0358(5) Uani 1 1 d D U . . .
C4_12 C -0.2963(4) 0.16941(17) 0.39526(16) 0.0342(8) Uani 1 1 d D U . . .
F7_12 F -0.2295(3) 0.20963(10) 0.36196(11) 0.0492(7) Uani 1 1 d D U . . .
F8_12 F -0.4136(2) 0.17931(12) 0.37936(11) 0.0508(7) Uani 1 1 d D U . . .
F9_12 F -0.3130(3) 0.18242(12) 0.44710(10) 0.0491(7) Uani 1 1 d D U . . .
O1_11 O 0.0485(2) 0.11484(11) 0.49052(10) 0.0265(5) Uani 1 1 d D U . . .
C1_11 C 0.1063(3) 0.16509(14) 0.47243(13) 0.0197(6) Uani 1 1 d D U . . .
C2_11 C 0.1440(4) 0.17387(15) 0.40784(14) 0.0270(7) Uani 1 1 d D U . . .
F1_11 F 0.0400(2) 0.19987(10) 0.38244(9) 0.0364(5) Uani 1 1 d D U . . .
F2_11 F 0.2328(2) 0.20996(11) 0.39025(9) 0.0394(5) Uani 1 1 d D U . . .
F3_11 F 0.1921(2) 0.12002(10) 0.39024(9) 0.0404(6) Uani 1 1 d D U . . .
C3_11 C 0.2313(3) 0.15306(15) 0.50073(15) 0.0249(7) Uani 1 1 d D U . . .
F4_11 F 0.2066(2) 0.13180(10) 0.55526(9) 0.0317(5) Uani 1 1 d D U . . .
F5_11 F 0.3225(2) 0.11074(10) 0.47776(10) 0.0381(5) Uani 1 1 d D U . . .
F6_11 F 0.2805(2) 0.20402(10) 0.49596(10) 0.0369(5) Uani 1 1 d D U . . .
C4_11 C 0.0148(3) 0.22446(16) 0.48942(15) 0.0299(7) Uani 1 1 d D U . . .
F7_11 F 0.0126(2) 0.22707(11) 0.54402(9) 0.0419(6) Uani 1 1 d D U . . .
F8_11 F 0.0501(2) 0.27567(9) 0.45982(10) 0.0401(5) Uani 1 1 d D U . . .
F9_11 F -0.1062(2) 0.22416(12) 0.48231(11) 0.0431(6) Uani 1 1 d D U . . .
O1_10 O 0.4481(11) 0.4375(4) 0.4213(5) 0.029(2) Uani 0.708(5) 1 d D U P C 1
C1_10 C 0.4093(5) 0.3821(3) 0.4394(2) 0.0169(13) Uani 0.708(5) 1 d D U P C 1
C2_10 C 0.4815(5) 0.3456(2) 0.4880(2) 0.0339(12) Uani 0.708(5) 1 d D U P C 1
F1_10 F 0.4290(6) 0.3679(2) 0.53595(17) 0.0557(14) Uani 0.708(5) 1 d D U P C 1
F2_10 F 0.4745(9) 0.2852(3) 0.4966(4) 0.048(2) Uani 0.708(5) 1 d D U P C 1
F3_10 F 0.6054(7) 0.3510(4) 0.4774(4) 0.081(3) Uani 0.708(5) 1 d D U P C 1
C3_10 C 0.4427(6) 0.3461(2) 0.3888(2) 0.0328(12) Uani 0.708(5) 1 d D U P C 1
F4_10 F 0.4081(10) 0.3839(5) 0.3431(3) 0.050(2) Uani 0.708(5) 1 d D U P C 1
F5_10 F 0.5703(5) 0.32506(19) 0.3793(2) 0.0614(14) Uani 0.708(5) 1 d D U P C 1
F6_10 F 0.3849(11) 0.2980(3) 0.3979(6) 0.041(2) Uani 0.708(5) 1 d D U P C 1
C4_10 C 0.2620(5) 0.3915(2) 0.4602(2) 0.0357(13) Uani 0.708(5) 1 d D U P C 1
F7_10 F 0.1943(4) 0.4056(3) 0.4170(2) 0.0662(15) Uani 0.708(5) 1 d D U P C 1
F8_10 F 0.2250(8) 0.3424(3) 0.4930(4) 0.049(2) Uani 0.708(5) 1 d D U P C 1
F9_10 F 0.2291(8) 0.4383(3) 0.4899(4) 0.077(3) Uani 0.708(5) 1 d D U P C 1
O1_9 O 0.4253(3) 0.56788(11) 0.40234(13) 0.0420(7) Uani 1 1 d D U . . .
C1_9 C 0.3294(3) 0.60159(14) 0.37401(14) 0.0226(6) Uani 1 1 d D U . . .
C2_9 C 0.2020(4) 0.61746(18) 0.41540(15) 0.0347(8) Uani 1 1 d D U . . .
F1_9 F 0.2104(3) 0.66006(11) 0.44503(10) 0.0437(6) Uani 1 1 d D U . . .
F2_9 F 0.1004(2) 0.63929(13) 0.38811(11) 0.0491(6) Uani 1 1 d D U . . .
F3_9 F 0.1805(3) 0.56750(13) 0.45059(11) 0.0673(9) Uani 1 1 d D U . . .
C3_9 C 0.3025(3) 0.56669(15) 0.32942(14) 0.0249(7) Uani 1 1 d D U . . .
F4_9 F 0.4125(2) 0.53500(10) 0.30604(10) 0.0378(5) Uani 1 1 d D U . . .
F5_9 F 0.2257(2) 0.52604(10) 0.35245(10) 0.0374(5) Uani 1 1 d D U . . .
F6_9 F 0.2465(2) 0.60463(10) 0.28841(9) 0.0387(5) Uani 1 1 d D U . . .
C4_9 C 0.3754(3) 0.66209(16) 0.34456(17) 0.0332(8) Uani 1 1 d D U . . .
F7_9 F 0.4688(3) 0.65086(12) 0.30179(13) 0.0615(8) Uani 1 1 d D U . . .
F8_9 F 0.2813(2) 0.70528(10) 0.32418(10) 0.0417(6) Uani 1 1 d D U . . .
F9_9 F 0.4242(3) 0.68722(11) 0.37894(12) 0.0505(7) Uani 1 1 d D U . . .
O1_8 O 0.6732(2) 0.49273(13) 0.40687(11) 0.0347(6) Uani 1 1 d D U . . .
C1_8 C 0.7789(3) 0.48571(15) 0.36668(13) 0.0228(7) Uani 1 1 d D U . . .
C2_8 C 0.8535(4) 0.53960(19) 0.36264(16) 0.0362(9) Uani 1 1 d D U . . .
F1_8 F 0.9165(2) 0.53114(14) 0.40632(11) 0.0546(7) Uani 1 1 d D U . . .
F2_8 F 0.9406(2) 0.54366(13) 0.31620(11) 0.0510(7) Uani 1 1 d D U . . .
F3_8 F 0.7721(3) 0.59322(12) 0.36255(13) 0.0593(8) Uani 1 1 d D U . . .
C3_8 C 0.7395(3) 0.48658(16) 0.30830(14) 0.0253(7) Uani 1 1 d D U . . .
F4_8 F 0.6470(2) 0.45317(10) 0.31358(9) 0.0328(5) Uani 1 1 d D U . . .
F5_8 F 0.6908(2) 0.54372(11) 0.28579(10) 0.0430(6) Uani 1 1 d D U . . .
F6_8 F 0.8391(2) 0.46354(11) 0.27214(8) 0.0335(5) Uani 1 1 d D U . . .
C4_8 C 0.8679(4) 0.42304(19) 0.38382(16) 0.0385(9) Uani 1 1 d D U . . .
F7_8 F 0.8185(3) 0.37629(11) 0.37450(11) 0.0496(6) Uani 1 1 d D U . . .
F8_8 F 0.9876(2) 0.41972(13) 0.35469(11) 0.0513(7) Uani 1 1 d D U . . .
F9_8 F 0.8807(3) 0.41406(14) 0.43729(10) 0.0601(8) Uani 1 1 d D U . . .
O1_7 O 1.2896(2) 0.53056(10) 0.08304(9) 0.0207(5) Uani 1 1 d D U . . .
C1_7 C 1.1769(3) 0.51191(15) 0.10844(14) 0.0234(7) Uani 1 1 d D U . . .
C2_7 C 1.1573(4) 0.51248(17) 0.17243(16) 0.0339(8) Uani 1 1 d D U . . .
F1_7 F 1.1193(3) 0.56966(12) 0.18410(11) 0.0536(7) Uani 1 1 d D U . . .
F2_7 F 1.0671(2) 0.47963(12) 0.20019(10) 0.0443(6) Uani 1 1 d D U . . .
F3_7 F 1.2670(2) 0.48852(12) 0.19322(9) 0.0402(5) Uani 1 1 d D U . . .
C3_7 C 1.1782(4) 0.44535(19) 0.09768(18) 0.0405(9) Uani 1 1 d D U . . .
F4_7 F 1.2386(3) 0.43750(13) 0.04642(12) 0.0597(8) Uani 1 1 d D U . . .
F5_7 F 1.2455(2) 0.40301(10) 0.13336(12) 0.0465(6) Uani 1 1 d D U . . .
F6_7 F 1.0617(3) 0.43149(14) 0.10395(13) 0.0594(8) Uani 1 1 d D U . . .
C4_7 C 1.0631(4) 0.5571(2) 0.08278(19) 0.0473(11) Uani 1 1 d D U . . .
F7_7 F 1.0572(3) 0.54584(16) 0.03122(12) 0.0656(9) Uani 1 1 d D U . . .
F8_7 F 0.9483(2) 0.55102(15) 0.11400(13) 0.0684(9) Uani 1 1 d D U . . .
F9_7 F 1.0770(2) 0.61434(12) 0.07680(13) 0.0605(8) Uani 1 1 d D U . . .
O1_6 O 1.5112(9) 0.4452(4) 0.1097(5) 0.0166(16) Uani 0.696(5) 1 d D U P B 1
C1_6 C 1.6093(6) 0.3997(3) 0.1254(2) 0.0173(13) Uani 0.696(5) 1 d D U P B 1
C2_6 C 1.6248(5) 0.4015(2) 0.1870(2) 0.0290(11) Uani 0.696(5) 1 d D U P B 1
F1_6 F 1.6927(5) 0.4443(2) 0.18845(19) 0.0467(11) Uani 0.696(5) 1 d D U P B 1
F2_6 F 1.6863(5) 0.3471(2) 0.2110(2) 0.0461(13) Uani 0.696(5) 1 d D U P B 1
F3_6 F 1.5089(9) 0.4141(4) 0.2177(3) 0.0348(16) Uani 0.696(5) 1 d D U P B 1
C3_6 C 1.5734(5) 0.3371(2) 0.1220(2) 0.0284(11) Uani 0.696(5) 1 d D U P B 1
F4_6 F 1.5227(6) 0.3404(4) 0.0753(4) 0.0351(14) Uani 0.696(5) 1 d D U P B 1
F5_6 F 1.4822(9) 0.3226(5) 0.1652(4) 0.0370(16) Uani 0.696(5) 1 d D U P B 1
F6_6 F 1.6746(4) 0.29104(17) 0.1231(2) 0.0451(11) Uani 0.696(5) 1 d D U P B 1
C4_6 C 1.7399(4) 0.4060(2) 0.0856(2) 0.0233(10) Uani 0.696(5) 1 d D U P B 1
F7_6 F 1.7385(5) 0.3892(3) 0.03699(18) 0.0341(10) Uani 0.696(5) 1 d D U P B 1
F8_6 F 1.8427(8) 0.3710(5) 0.1079(5) 0.040(2) Uani 0.696(5) 1 d D U P B 1
F9_6 F 1.7543(10) 0.4648(3) 0.0768(4) 0.035(2) Uani 0.696(5) 1 d D U P B 1
O1_5 O 1.5246(2) 0.57635(10) 0.06599(9) 0.0201(5) Uani 1 1 d D U . . .
C1_5 C 1.5231(3) 0.62483(14) 0.09225(13) 0.0219(6) Uani 1 1 d D U . . .
C2_5 C 1.6353(4) 0.65790(16) 0.06108(14) 0.0295(8) Uani 1 1 d D U . . .
F1_5 F 1.6063(2) 0.69029(10) 0.01162(9) 0.0384(5) Uani 1 1 d D U . . .
F2_5 F 1.6596(3) 0.69710(11) 0.09104(10) 0.0471(6) Uani 1 1 d D U . . .
F3_5 F 1.7438(2) 0.61792(11) 0.04985(10) 0.0368(5) Uani 1 1 d D U . . .
C3_5 C 1.5456(4) 0.60129(18) 0.15414(15) 0.0359(9) Uani 1 1 d D U . . .
F4_5 F 1.4742(2) 0.55732(11) 0.17657(9) 0.0406(6) Uani 1 1 d D U . . .
F5_5 F 1.6688(3) 0.57632(13) 0.15763(10) 0.0497(7) Uani 1 1 d D U . . .
F6_5 F 1.5093(3) 0.64614(13) 0.18556(10) 0.0597(8) Uani 1 1 d D U . . .
C4_5 C 1.3908(4) 0.67131(17) 0.08990(19) 0.0407(9) Uani 1 1 d D U . . .
F7_5 F 1.2994(2) 0.65085(12) 0.12956(12) 0.0516(7) Uani 1 1 d D U . . .
F8_5 F 1.4010(3) 0.72680(11) 0.09818(14) 0.0650(8) Uani 1 1 d D U . . .
F9_5 F 1.3528(2) 0.67730(11) 0.04037(12) 0.0502(6) Uani 1 1 d D U . . .
O1_4 O 0.9877(17) 0.8793(8) -0.0002(8) 0.023(3) Uani 0.548(5) 1 d D U P A 1
C1_4 C 0.9064(8) 0.8389(4) 0.0227(3) 0.0170(18) Uani 0.548(5) 1 d D U P A 1
C2_4 C 0.8401(6) 0.8307(3) -0.0261(3) 0.0313(15) Uani 0.548(5) 1 d D U P A 1
F1_4 F 0.7520(9) 0.8808(4) -0.0399(3) 0.049(2) Uani 0.548(5) 1 d D U P A 1
F2_4 F 0.7762(6) 0.7834(3) -0.0135(3) 0.0457(16) Uani 0.548(5) 1 d D U P A 1
F3_4 F 0.9267(18) 0.8219(10) -0.0716(5) 0.0538(9) Uani 0.548(5) 1 d D U P A 1
C3_4 C 0.9822(6) 0.7752(3) 0.0478(3) 0.0307(14) Uani 0.548(5) 1 d D U P A 1
F4_4 F 1.0670(10) 0.7826(6) 0.0777(5) 0.048(3) Uani 0.548(5) 1 d D U P A 1
F5_4 F 1.0501(8) 0.7445(4) 0.0070(3) 0.0482(18) Uani 0.548(5) 1 d D U P A 1
F6_4 F 0.9042(15) 0.7393(5) 0.0787(5) 0.042(3) Uani 0.548(5) 1 d D U P A 1
C4_4 C 0.8007(6) 0.8655(3) 0.0687(3) 0.0326(15) Uani 0.548(5) 1 d D U P A 1
F7_4 F 0.8456(7) 0.8568(3) 0.1168(3) 0.0479(17) Uani 0.548(5) 1 d D U P A 1
F8_4 F 0.6973(12) 0.8386(7) 0.0776(5) 0.056(3) Uani 0.548(5) 1 d D U P A 1
F9_4 F 0.7609(13) 0.9260(4) 0.0530(4) 0.045(2) Uani 0.548(5) 1 d D U P A 1
O1_3 O 1.1374(2) 0.90952(10) 0.07397(9) 0.0224(5) Uani 1 1 d D U . . .
C1_3 C 1.1649(3) 0.92617(14) 0.12020(13) 0.0204(6) Uani 1 1 d D U . . .
C2_3 C 1.2905(3) 0.95406(17) 0.10620(16) 0.0300(8) Uani 1 1 d D U . . .
F1_3 F 1.3967(2) 0.90941(11) 0.10287(10) 0.0408(6) Uani 1 1 d D U . . .
F2_3 F 1.3021(2) 0.98600(11) 0.14501(11) 0.0419(6) Uani 1 1 d D U . . .
F3_3 F 1.2941(2) 0.99078(11) 0.05740(10) 0.0430(6) Uani 1 1 d D U . . .
C3_3 C 1.0487(3) 0.97511(16) 0.14240(15) 0.0272(7) Uani 1 1 d D U . . .
F4_3 F 0.9367(2) 0.96005(10) 0.13946(10) 0.0377(5) Uani 1 1 d D U . . .
F5_3 F 1.0522(2) 1.03066(9) 0.11060(10) 0.0357(5) Uani 1 1 d D U . . .
F6_3 F 1.0495(2) 0.98107(10) 0.19538(9) 0.0356(5) Uani 1 1 d D U . . .
C4_3 C 1.1827(4) 0.86820(16) 0.16537(14) 0.0286(7) Uani 1 1 d D U . . .
F7_3 F 1.0677(2) 0.85167(11) 0.18609(9) 0.0395(5) Uani 1 1 d D U . . .
F8_3 F 1.2345(2) 0.87791(11) 0.20809(9) 0.0363(5) Uani 1 1 d D U . . .
F9_3 F 1.2587(2) 0.82069(10) 0.14373(10) 0.0411(6) Uani 1 1 d D U . . .
O1_2 O 1.2146(2) 0.92935(10) -0.04574(9) 0.0180(4) Uani 1 1 d D U . . .
C1_2 C 1.3211(3) 0.89394(13) -0.07162(13) 0.0189(6) Uani 1 1 d D U . . .
C2_2 C 1.2835(3) 0.87218(16) -0.12182(15) 0.0290(7) Uani 1 1 d D U . . .
F1_2 F 1.2062(2) 0.83035(11) -0.10356(10) 0.0382(5) Uani 1 1 d D U . . .
F2_2 F 1.3869(2) 0.84542(10) -0.15457(9) 0.0333(5) Uani 1 1 d D U . . .
F3_2 F 1.2196(2) 0.91849(11) -0.15400(10) 0.0451(6) Uani 1 1 d D U . . .
C3_2 C 1.4289(3) 0.93298(15) -0.09216(15) 0.0283(7) Uani 1 1 d D U . . .
F4_2 F 1.4443(2) 0.96295(11) -0.05343(11) 0.0447(6) Uani 1 1 d D U . . .
F5_2 F 1.4016(2) 0.97431(11) -0.13749(11) 0.0459(6) Uani 1 1 d D U . . .
F6_2 F 1.54373(19) 0.89784(10) -0.10790(10) 0.0365(5) Uani 1 1 d D U . . .
C4_2 C 1.3727(3) 0.83591(15) -0.03010(14) 0.0252(7) Uani 1 1 d D U . . .
F7_2 F 1.4381(2) 0.85086(11) 0.00557(10) 0.0405(5) Uani 1 1 d D U . . .
F8_2 F 1.4518(2) 0.79162(10) -0.05537(9) 0.0371(5) Uani 1 1 d D U . . .
F9_2 F 1.2738(2) 0.81241(10) 0.00111(10) 0.0373(5) Uani 1 1 d D U . . .
In2 In -0.72141(2) 0.25018(2) 0.13883(2) 0.02404(6) Uani 1 1 d . . . . .
In1 In 0.67612(3) 0.75890(2) 0.35535(2) 0.02949(7) Uani 1 1 d . . . . .
Al1 Al 1.09060(8) 0.92373(4) 0.00922(4) 0.01320(17) Uani 1 1 d D U . . .
Al4 Al -0.07524(8) 0.07869(4) 0.48822(4) 0.01300(17) Uani 1 1 d D U . . .
Al3 Al 0.51090(8) 0.49836(4) 0.42765(4) 0.01241(17) Uani 1 1 d D U . . .
Al2 Al 1.45512(8) 0.51334(4) 0.07023(4) 0.01245(17) Uani 1 1 d D U . . .
F1 F 1.000000 1.000000 0.000000 0.0171(5) Uani 1 2 d DS U P A .
F4 F 0.000000 0.000000 0.500000 0.0190(5) Uani 1 2 d DS U P . .
F2 F 1.500000 0.500000 0.000000 0.0153(5) Uani 1 2 d DS U P B .
F3 F 0.500000 0.500000 0.500000 0.0181(5) Uani 1 2 d DS U P C .

loop_
_atom_site_aniso_label
_atom_site_aniso_U_11
_atom_site_aniso_U_22
_atom_site_aniso_U_33
_atom_site_aniso_U_23
_atom_site_aniso_U_13
_atom_site_aniso_U_12
C1_18 0.0160(15) 0.0305(17) 0.0148(15) 0.0011(13) -0.0032(12) 0.0002(13)
C2_18 0.0224(16) 0.0240(16) 0.0161(15) 0.0016(12) 0.0017(12) 0.0011(13)
C3_18 0.0306(18) 0.0207(15) 0.0169(15) -0.0026(12) 0.0023(13) -0.0095(13)
C4_18 0.0207(15) 0.0224(15) 0.0147(14) 0.0017(12) -0.0023(12) -0.0076(12)
C5_18 0.0179(15) 0.0231(15) 0.0151(14) -0.0007(12) -0.0031(12) -0.0023(12)
C6_18 0.0222(16) 0.0266(16) 0.0135(14) -0.0041(12) -0.0049(12) -0.0047(13)
C7_18 0.0204(18) 0.069(3) 0.028(2) -0.0052(19) -0.0100(15) -0.0034(18)
C8_18 0.039(2) 0.028(2) 0.039(2) 0.0046(17) 0.0070(18) 0.0085(16)
C9_18 0.059(3) 0.0266(19) 0.040(2) -0.0112(17) 0.002(2) -0.0154(18)
C10_18 0.0266(19) 0.040(2) 0.032(2) -0.0040(16) -0.0110(15) -0.0098(16)
C11_18 0.0278(19) 0.0293(19) 0.037(2) -0.0087(16) -0.0062(16) 0.0030(15)
C12_18 0.039(2) 0.034(2) 0.031(2) -0.0115(16) -0.0069(16) -0.0131(17)
C1_17 0.0231(16) 0.0232(16) 0.0191(15) 0.0005(13) -0.0023(12) -0.0096(13)
C2_17 0.0245(17) 0.0257(17) 0.0201(16) -0.0029(13) -0.0007(13) -0.0085(13)
C3_17 0.0214(16) 0.0332(19) 0.0216(17) -0.0006(14) -0.0013(13) -0.0060(14)
C4_17 0.0249(17) 0.039(2) 0.0189(16) -0.0024(14) -0.0011(13) -0.0148(15)
C5_17 0.0322(18) 0.0279(17) 0.0146(15) -0.0044(13) 0.0060(13) -0.0163(14)
C6_17 0.0266(17) 0.0237(16) 0.0198(16) -0.0009(13) 0.0011(13) -0.0100(13)
C7_17 0.032(2) 0.036(2) 0.034(2) -0.0014(16) -0.0167(16) -0.0096(16)
C8_17 0.039(2) 0.0293(19) 0.039(2) -0.0102(17) -0.0051(17) -0.0069(16)
C9_17 0.031(2) 0.048(3) 0.059(3) -0.005(2) -0.020(2) -0.0013(18)
C10_17 0.035(2) 0.071(3) 0.032(2) -0.010(2) -0.0071(17) -0.024(2)
C11_17 0.056(3) 0.035(2) 0.038(2) -0.0133(18) -0.0006(19) -0.0251(19)
C12_17 0.041(2) 0.033(2) 0.031(2) -0.0007(16) -0.0026(17) -0.0044(17)
O1_16 0.018(6) 0.023(6) 0.015(6) 0.003(5) -0.006(4) -0.006(4)
C1_16 0.020(5) 0.027(5) 0.026(5) 0.001(4) -0.002(4) -0.011(4)
C2_16 0.025(4) 0.034(4) 0.032(4) 0.005(3) -0.004(3) -0.018(3)
F1_16 0.028(5) 0.051(9) 0.023(4) 0.004(4) -0.004(3) -0.012(4)
F2_16 0.042(5) 0.036(5) 0.040(6) 0.012(4) -0.005(4) -0.021(4)
F3_16 0.067(6) 0.071(6) 0.019(3) 0.000(3) 0.001(3) -0.043(4)
C3_16 0.021(4) 0.041(5) 0.067(6) 0.010(4) -0.004(4) -0.011(3)
F4_16 0.053(6) 0.087(7) 0.117(8) 0.061(6) -0.060(7) -0.041(5)
F5_16 0.062(9) 0.037(6) 0.149(11) -0.022(6) 0.019(8) 0.004(5)
F6_16 0.020(4) 0.054(6) 0.086(9) 0.029(6) -0.007(5) -0.013(4)
C4_16 0.056(5) 0.042(5) 0.036(4) -0.004(3) 0.000(4) -0.032(3)
F7_16 0.075(2) 0.073(2) 0.0288(12) -0.0126(13) -0.0016(13) -0.0496(18)
F8_16 0.080(5) 0.065(5) 0.035(3) -0.011(4) -0.002(4) -0.057(4)
F9_16 0.067(4) 0.036(4) 0.083(7) -0.026(5) 0.026(5) -0.019(3)
O1_15 0.028(8) 0.027(8) 0.014(8) 0.003(6) -0.006(7) 0.009(7)
C1_15 0.020(6) 0.017(6) 0.023(5) 0.005(4) -0.010(5) -0.002(4)
C2_15 0.026(5) 0.028(5) 0.038(5) 0.006(4) -0.017(4) -0.010(4)
F1_15 0.055(12) 0.038(9) 0.043(9) 0.015(7) -0.023(8) -0.033(8)
F2_15 0.022(6) 0.021(6) 0.060(11) 0.010(6) -0.013(6) -0.011(4)
F3_15 0.049(7) 0.063(6) 0.044(6) -0.012(5) -0.022(5) -0.021(5)
C3_15 0.025(5) 0.037(6) 0.028(5) 0.012(4) -0.012(4) -0.003(4)
F4_15 0.024(5) 0.045(8) 0.061(11) 0.021(6) -0.004(6) -0.013(5)
F5_15 0.035(7) 0.055(9) 0.025(5) 0.011(5) -0.005(5) -0.001(6)
F6_15 0.029(4) 0.053(7) 0.054(8) 0.037(6) -0.011(4) -0.001(5)
C4_15 0.022(5) 0.022(4) 0.044(5) -0.007(4) -0.005(4) -0.004(3)
F7_15 0.042(7) 0.080(14) 0.055(9) -0.016(8) -0.022(6) -0.033(7)
F8_15 0.043(5) 0.024(4) 0.065(7) -0.009(4) -0.004(5) -0.001(3)
F9_15 0.029(6) 0.044(6) 0.033(5) -0.008(4) 0.000(4) 0.007(4)
O1_14 0.014(5) 0.015(5) 0.025(8) -0.007(5) -0.012(4) -0.001(4)
C1_14 0.025(6) 0.018(6) 0.023(6) -0.010(5) -0.008(4) -0.007(5)
C2_14 0.031(5) 0.020(4) 0.032(5) -0.012(4) -0.004(4) -0.007(3)
F1_14 0.085(8) 0.047(7) 0.020(4) -0.011(4) -0.009(5) -0.030(6)
F2_14 0.039(9) 0.022(4) 0.042(7) -0.003(5) 0.000(5) -0.014(5)
F3_14 0.012(4) 0.023(5) 0.047(7) -0.010(4) -0.001(4) -0.010(3)
C3_14 0.035(5) 0.027(5) 0.028(5) -0.012(4) -0.007(4) -0.019(4)
F4_14 0.049(6) 0.026(7) 0.030(6) -0.013(4) -0.003(4) -0.023(5)
F5_14 0.030(4) 0.051(5) 0.052(6) -0.001(4) -0.027(4) -0.022(4)
F6_14 0.083(12) 0.035(5) 0.032(8) -0.010(6) 0.000(9) -0.042(6)
C4_14 0.033(5) 0.021(4) 0.028(5) -0.009(4) -0.007(4) -0.006(4)
F7_14 0.046(5) 0.026(4) 0.048(5) -0.012(4) 0.014(4) 0.000(4)
F8_14 0.042(9) 0.017(4) 0.045(6) 0.005(4) -0.022(5) -0.008(4)
F9_14 0.028(5) 0.013(3) 0.032(5) -0.012(4) -0.018(4) 0.005(3)
O1_13 0.0143(10) 0.0296(12) 0.0172(11) -0.0038(9) 0.0005(8) -0.0008(9)
C1_13 0.0161(14) 0.0179(14) 0.0169(14) -0.0042(11) 0.0003(11) -0.0002(11)
C2_13 0.0199(16) 0.0248(16) 0.0295(17) -0.0028(14) 0.0008(13) -0.0035(12)
F1_13 0.0158(10) 0.0399(12) 0.0463(13) -0.0020(10) -0.0041(9) -0.0042(9)
F2_13 0.0316(12) 0.0379(12) 0.0335(12) 0.0025(10) 0.0083(9) -0.0122(9)
F3_13 0.0313(11) 0.0278(11) 0.0505(14) -0.0122(10) -0.0055(10) -0.0099(9)
C3_13 0.0260(16) 0.0199(15) 0.0205(15) -0.0011(12) -0.0042(13) -0.0019(12)
F4_13 0.0208(10) 0.0336(11) 0.0368(12) -0.0010(9) -0.0095(9) -0.0042(8)
F5_13 0.0331(11) 0.0168(9) 0.0367(12) -0.0009(8) -0.0088(9) 0.0017(8)
F6_13 0.0446(13) 0.0335(11) 0.0183(10) -0.0041(8) -0.0067(9) 0.0005(10)
C4_13 0.0282(17) 0.0211(15) 0.0226(16) -0.0047(13) -0.0004(13) -0.0020(13)
F7_13 0.0388(12) 0.0219(10) 0.0429(13) -0.0053(9) -0.0114(10) -0.0098(9)
F8_13 0.0422(13) 0.0288(11) 0.0289(11) -0.0114(9) 0.0084(9) 0.0054(9)
F9_13 0.0305(11) 0.0206(10) 0.0339(11) 0.0009(8) -0.0061(9) 0.0043(8)
O1_12 0.0159(10) 0.0232(11) 0.0177(11) -0.0023(9) -0.0071(8) 0.0028(8)
C1_12 0.0192(15) 0.0226(15) 0.0200(15) -0.0026(12) -0.0086(12) -0.0003(12)
C2_12 0.0233(18) 0.043(2) 0.036(2) 0.0009(17) -0.0081(15) -0.0079(15)
F1_12 0.0224(12) 0.100(2) 0.0343(13) -0.0056(13) -0.0016(10) -0.0153(13)
F2_12 0.0379(13) 0.0682(17) 0.0501(15) -0.0074(13) -0.0150(11) -0.0269(12)
F3_12 0.0469(15) 0.0356(13) 0.0714(19) 0.0158(12) -0.0124(13) -0.0204(11)
C3_12 0.0285(17) 0.0276(17) 0.0228(16) -0.0050(13) -0.0102(13) -0.0034(13)
F4_12 0.0357(12) 0.0463(13) 0.0230(11) 0.0018(9) -0.0033(9) -0.0150(10)
F5_12 0.0420(13) 0.0288(11) 0.0388(12) -0.0167(10) -0.0130(10) 0.0024(9)
F6_12 0.0398(13) 0.0421(13) 0.0260(11) -0.0041(9) -0.0190(9) 0.0017(10)
C4_12 0.036(2) 0.0325(19) 0.033(2) -0.0115(16) -0.0217(16) 0.0140(15)
F7_12 0.0737(18) 0.0207(11) 0.0557(16) -0.0008(10) -0.0315(14) 0.0000(11)
F8_12 0.0430(14) 0.0546(15) 0.0542(16) -0.0226(13) -0.0334(12) 0.0268(12)
F9_12 0.0564(16) 0.0482(14) 0.0410(13) -0.0270(11) -0.0254(12) 0.0271(12)
O1_11 0.0280(13) 0.0260(12) 0.0287(13) 0.0074(10) -0.0098(10) -0.0177(10)
C1_11 0.0209(15) 0.0188(14) 0.0202(15) -0.0017(12) -0.0022(12) -0.0074(12)
C2_11 0.0376(19) 0.0221(16) 0.0239(17) -0.0035(13) -0.0004(14) -0.0145(14)
F1_11 0.0487(14) 0.0380(12) 0.0259(11) 0.0056(9) -0.0136(10) -0.0179(10)
F2_11 0.0479(14) 0.0444(13) 0.0303(12) -0.0026(10) 0.0062(10) -0.0311(11)
F3_11 0.0612(16) 0.0322(12) 0.0302(12) -0.0155(10) 0.0020(11) -0.0118(11)
C3_11 0.0213(16) 0.0226(16) 0.0331(18) -0.0051(14) -0.0058(13) -0.0071(12)
F4_11 0.0331(11) 0.0357(12) 0.0284(11) 0.0001(9) -0.0122(9) -0.0089(9)
F5_11 0.0226(11) 0.0362(12) 0.0547(15) -0.0122(11) -0.0044(10) -0.0007(9)
F6_11 0.0391(12) 0.0311(11) 0.0495(14) -0.0031(10) -0.0146(11) -0.0220(10)
C4_11 0.0293(18) 0.0300(18) 0.0295(18) -0.0057(15) -0.0064(15) -0.0007(14)
F7_11 0.0432(14) 0.0492(14) 0.0312(12) -0.0174(11) -0.0009(10) 0.0023(11)
F8_11 0.0542(15) 0.0200(10) 0.0468(14) -0.0057(10) -0.0124(11) -0.0040(10)
F9_11 0.0230(11) 0.0512(15) 0.0503(15) -0.0069(12) -0.0079(10) 0.0050(10)
O1_10 0.052(6) 0.023(3) 0.021(4) 0.000(3) -0.009(3) -0.026(4)
C1_10 0.023(3) 0.012(3) 0.018(3) 0.000(2) -0.008(2) -0.007(2)
C2_10 0.036(3) 0.039(3) 0.030(3) 0.011(2) -0.017(2) -0.019(2)
F1_10 0.104(4) 0.060(3) 0.0205(18) 0.0095(18) -0.026(2) -0.052(3)
F2_10 0.050(5) 0.030(2) 0.056(3) 0.017(2) -0.021(3) -0.003(2)
F3_10 0.037(3) 0.118(7) 0.083(5) 0.042(4) -0.036(3) -0.033(4)
C3_10 0.056(3) 0.021(2) 0.025(3) -0.006(2) -0.006(2) -0.015(2)
F4_10 0.103(6) 0.040(4) 0.018(2) -0.002(2) -0.017(3) -0.035(4)
F5_10 0.065(3) 0.042(2) 0.060(3) -0.014(2) 0.027(2) 0.003(2)
F6_10 0.070(4) 0.025(2) 0.036(4) -0.010(2) -0.006(3) -0.026(2)
C4_10 0.026(3) 0.030(3) 0.048(3) -0.001(2) -0.006(2) -0.001(2)
F7_10 0.033(2) 0.080(4) 0.078(4) 0.022(3) -0.027(2) -0.010(2)
F8_10 0.027(3) 0.050(3) 0.063(4) 0.009(2) -0.001(3) -0.015(2)
F9_10 0.092(6) 0.043(3) 0.070(5) -0.018(3) 0.032(4) 0.015(4)
O1_9 0.0577(18) 0.0184(12) 0.0594(19) -0.0068(12) -0.0454(16) 0.0038(12)
C1_9 0.0264(16) 0.0159(14) 0.0271(17) -0.0025(12) -0.0135(13) -0.0001(12)
C2_9 0.043(2) 0.038(2) 0.0247(18) -0.0099(15) 0.0010(15) -0.0125(17)
F1_9 0.0616(16) 0.0388(13) 0.0326(12) -0.0184(10) -0.0075(11) -0.0014(11)
F2_9 0.0237(12) 0.0701(18) 0.0562(16) -0.0298(14) -0.0011(11) -0.0011(11)
F3_9 0.118(3) 0.0526(16) 0.0290(13) -0.0074(12) 0.0242(15) -0.0388(17)
C3_9 0.0258(17) 0.0231(16) 0.0254(17) -0.0059(13) -0.0096(13) 0.0029(13)
F4_9 0.0314(12) 0.0354(12) 0.0457(14) -0.0195(10) -0.0047(10) 0.0066(9)
F5_9 0.0389(13) 0.0370(12) 0.0444(13) -0.0120(10) -0.0108(10) -0.0157(10)
F6_9 0.0539(15) 0.0344(12) 0.0275(11) -0.0082(9) -0.0234(10) 0.0101(10)
C4_9 0.0260(18) 0.0213(17) 0.050(2) -0.0027(15) -0.0037(16) -0.0033(13)
F7_9 0.0517(16) 0.0459(15) 0.079(2) -0.0147(14) 0.0292(15) -0.0204(13)
F8_9 0.0533(15) 0.0195(10) 0.0474(14) 0.0059(10) -0.0155(12) 0.0011(10)
F9_9 0.0498(15) 0.0270(12) 0.085(2) -0.0125(12) -0.0273(14) -0.0120(11)
O1_8 0.0193(12) 0.0544(17) 0.0378(15) -0.0296(13) 0.0111(11) -0.0164(11)
C1_8 0.0161(15) 0.0319(17) 0.0225(16) -0.0123(13) 0.0055(12) -0.0087(12)
C2_8 0.0312(19) 0.049(2) 0.035(2) -0.0151(18) 0.0059(15) -0.0227(17)
F1_8 0.0404(14) 0.096(2) 0.0442(14) -0.0318(14) 0.0031(11) -0.0386(14)
F2_8 0.0427(14) 0.0740(18) 0.0439(14) -0.0145(13) 0.0130(11) -0.0387(13)
F3_8 0.0608(17) 0.0359(14) 0.087(2) -0.0266(14) 0.0021(15) -0.0169(12)
C3_8 0.0185(15) 0.0301(17) 0.0255(17) -0.0049(14) 0.0021(13) -0.0043(13)
F4_8 0.0246(10) 0.0475(13) 0.0324(11) -0.0156(10) -0.0024(9) -0.0133(9)
F5_8 0.0404(13) 0.0386(13) 0.0452(14) 0.0045(11) -0.0138(11) -0.0002(10)
F6_8 0.0250(11) 0.0540(14) 0.0217(10) -0.0145(10) 0.0047(8) -0.0069(10)
C4_8 0.039(2) 0.048(2) 0.0247(18) -0.0041(17) -0.0064(16) -0.0003(17)
F7_8 0.0655(17) 0.0337(13) 0.0460(15) -0.0057(11) -0.0048(13) -0.0045(12)
F8_8 0.0247(12) 0.0769(19) 0.0471(15) -0.0201(13) -0.0090(10) 0.0143(12)
F9_8 0.0661(19) 0.078(2) 0.0280(13) 0.0005(13) -0.0146(12) 0.0033(15)
O1_7 0.0138(10) 0.0216(11) 0.0242(12) 0.0004(9) -0.0006(9) -0.0028(8)
C1_7 0.0109(14) 0.0268(16) 0.0292(17) -0.0003(13) -0.0002(12) -0.0022(12)
C2_7 0.0275(18) 0.036(2) 0.035(2) -0.0059(16) 0.0032(15) -0.0041(15)
F1_7 0.0613(17) 0.0429(14) 0.0515(16) -0.0220(12) 0.0162(13) -0.0058(12)
F2_7 0.0291(12) 0.0538(15) 0.0405(13) 0.0030(11) 0.0119(10) -0.0101(10)
F3_7 0.0319(12) 0.0634(16) 0.0258(11) -0.0032(11) -0.0035(9) -0.0133(11)
C3_7 0.036(2) 0.045(2) 0.046(2) -0.0126(19) 0.0009(18) -0.0214(18)
F4_7 0.079(2) 0.0606(17) 0.0518(16) -0.0306(14) 0.0112(14) -0.0374(15)
F5_7 0.0420(14) 0.0257(11) 0.0677(17) -0.0021(11) 0.0023(12) -0.0105(10)
F6_7 0.0437(15) 0.0717(19) 0.075(2) -0.0064(16) -0.0134(14) -0.0382(14)
C4_7 0.0190(18) 0.055(3) 0.055(3) 0.008(2) -0.0027(17) 0.0053(17)
F7_7 0.0356(14) 0.109(3) 0.0485(16) 0.0105(16) -0.0197(12) -0.0139(15)
F8_7 0.0128(11) 0.095(2) 0.073(2) 0.0225(17) 0.0038(12) 0.0048(12)
F9_7 0.0373(14) 0.0447(15) 0.076(2) 0.0137(14) 0.0019(13) 0.0146(11)
O1_6 0.013(2) 0.014(3) 0.023(4) 0.001(2) -0.006(2) -0.0033(19)
C1_6 0.012(3) 0.017(3) 0.022(3) -0.002(2) -0.003(2) -0.001(2)
C2_6 0.027(2) 0.035(3) 0.024(2) 0.005(2) -0.011(2) -0.007(2)
F1_6 0.050(3) 0.067(3) 0.038(3) -0.015(2) -0.0146(19) -0.028(2)
F2_6 0.034(2) 0.058(3) 0.033(2) 0.016(2) -0.0140(16) 0.008(2)
F3_6 0.036(3) 0.048(4) 0.018(2) -0.005(2) -0.0037(19) -0.001(3)
C3_6 0.022(2) 0.024(2) 0.038(3) -0.005(2) -0.003(2) -0.0037(18)
F4_6 0.034(3) 0.031(2) 0.048(3) -0.022(2) -0.008(2) -0.0072(17)
F5_6 0.030(3) 0.032(2) 0.049(3) 0.003(2) 0.000(2) -0.0166(19)
F6_6 0.036(2) 0.0183(17) 0.075(3) -0.005(2) 0.000(2) -0.0011(14)
C4_6 0.017(2) 0.024(2) 0.030(2) -0.0012(19) -0.0065(18) -0.0033(17)
F7_6 0.027(3) 0.046(2) 0.0257(18) -0.0069(16) 0.0021(16) -0.0020(19)
F8_6 0.011(3) 0.052(5) 0.047(4) 0.004(3) -0.004(2) 0.004(3)
F9_6 0.024(3) 0.027(3) 0.049(4) 0.001(3) 0.007(3) -0.009(2)
O1_5 0.0229(11) 0.0176(10) 0.0229(11) -0.0060(9) -0.0041(9) -0.0076(9)
C1_5 0.0285(16) 0.0174(14) 0.0231(16) -0.0050(12) -0.0046(13) -0.0091(12)
C2_5 0.040(2) 0.0290(18) 0.0249(17) -0.0018(14) -0.0075(15) -0.0170(15)
F1_5 0.0513(14) 0.0349(12) 0.0319(12) 0.0104(9) -0.0116(10) -0.0232(11)
F2_5 0.0732(18) 0.0451(14) 0.0383(13) -0.0106(11) -0.0055(12) -0.0432(13)
F3_5 0.0278(11) 0.0457(13) 0.0400(13) -0.0017(10) -0.0082(10) -0.0156(10)
C3_5 0.054(2) 0.043(2) 0.0198(17) -0.0074(15) -0.0032(16) -0.0271(18)
F4_5 0.0603(15) 0.0429(13) 0.0258(11) -0.0009(10) -0.0025(11) -0.0322(12)
F5_5 0.0553(16) 0.0695(18) 0.0332(13) 0.0120(12) -0.0252(12) -0.0329(13)
F6_5 0.099(2) 0.0650(17) 0.0329(13) -0.0280(13) 0.0079(14) -0.0510(16)
C4_5 0.043(2) 0.0205(17) 0.055(3) -0.0141(17) 0.0041(19) -0.0012(15)
F7_5 0.0400(14) 0.0439(14) 0.0667(17) -0.0262(13) 0.0166(12) -0.0034(11)
F8_5 0.076(2) 0.0248(12) 0.090(2) -0.0248(14) 0.0080(17) -0.0042(12)
F9_5 0.0418(14) 0.0392(14) 0.0634(17) 0.0020(12) -0.0202(13) 0.0075(11)
O1_4 0.029(6) 0.018(4) 0.024(6) 0.005(4) -0.007(4) -0.016(4)
C1_4 0.023(4) 0.012(3) 0.019(4) 0.001(3) -0.007(3) -0.009(3)
C2_4 0.039(4) 0.032(3) 0.032(3) 0.000(3) -0.013(3) -0.023(3)
F1_4 0.058(4) 0.036(3) 0.064(4) 0.011(3) -0.046(4) -0.018(3)
F2_4 0.060(4) 0.047(3) 0.043(3) 0.005(3) -0.018(3) -0.041(3)
F3_4 0.075(2) 0.073(2) 0.0288(12) -0.0126(13) -0.0016(13) -0.0496(18)
C3_4 0.027(3) 0.023(3) 0.040(4) 0.004(3) -0.004(3) -0.009(2)
F4_4 0.045(5) 0.028(6) 0.071(7) 0.023(4) -0.036(5) -0.010(4)
F5_4 0.045(3) 0.023(3) 0.066(4) -0.004(3) 0.006(3) 0.000(2)
F6_4 0.042(4) 0.025(3) 0.054(7) 0.013(3) -0.004(4) -0.017(3)
C4_4 0.026(3) 0.033(3) 0.038(3) -0.008(3) 0.003(3) -0.008(3)
F7_4 0.063(5) 0.061(4) 0.027(3) -0.015(3) 0.006(2) -0.031(3)
F8_4 0.033(4) 0.072(5) 0.063(5) -0.018(4) 0.017(4) -0.026(4)
F9_4 0.040(5) 0.027(3) 0.054(4) -0.004(3) 0.012(3) 0.008(3)
O1_3 0.0297(12) 0.0206(11) 0.0183(11) -0.0037(9) -0.0096(9) -0.0018(9)
C1_3 0.0206(15) 0.0212(15) 0.0202(15) -0.0052(12) -0.0060(12) -0.0015(12)
C2_3 0.0253(17) 0.0318(18) 0.0344(19) -0.0091(15) -0.0042(15) -0.0056(14)
F1_3 0.0231(11) 0.0479(14) 0.0522(15) -0.0195(12) -0.0033(10) 0.0003(10)
F2_3 0.0318(12) 0.0493(14) 0.0548(15) -0.0273(12) -0.0058(11) -0.0135(10)
F3_3 0.0452(14) 0.0416(13) 0.0418(13) 0.0017(11) 0.0016(11) -0.0211(11)
C3_3 0.0259(17) 0.0268(17) 0.0305(18) -0.0090(14) -0.0056(14) -0.0035(13)
F4_3 0.0218(10) 0.0412(13) 0.0533(15) -0.0164(11) -0.0082(10) -0.0027(9)
F5_3 0.0401(13) 0.0234(10) 0.0424(13) -0.0073(9) -0.0092(10) 0.0012(9)
F6_3 0.0377(12) 0.0402(12) 0.0310(11) -0.0163(10) -0.0012(9) -0.0053(10)
C4_3 0.0348(19) 0.0292(17) 0.0221(17) -0.0036(14) -0.0080(14) -0.0037(14)
F7_3 0.0459(14) 0.0445(13) 0.0277(12) 0.0052(10) -0.0021(10) -0.0194(11)
F8_3 0.0428(13) 0.0448(13) 0.0221(11) -0.0059(9) -0.0168(9) 0.0012(10)
F9_3 0.0556(15) 0.0274(11) 0.0349(13) -0.0052(9) -0.0132(11) 0.0098(10)
O1_2 0.0143(10) 0.0173(10) 0.0199(11) -0.0040(9) 0.0010(8) 0.0005(8)
C1_2 0.0166(14) 0.0173(14) 0.0212(15) -0.0049(12) 0.0022(11) -0.0023(11)
C2_2 0.0236(17) 0.0329(18) 0.0288(18) -0.0130(15) -0.0002(14) 0.0029(14)
F1_2 0.0309(12) 0.0423(13) 0.0484(14) -0.0213(11) -0.0017(10) -0.0126(10)
F2_2 0.0313(11) 0.0384(12) 0.0281(11) -0.0188(9) 0.0056(9) 0.0017(9)
F3_2 0.0499(15) 0.0471(14) 0.0347(13) -0.0139(11) -0.0170(11) 0.0147(11)
C3_2 0.0232(17) 0.0232(16) 0.0362(19) -0.0060(14) 0.0067(14) -0.0070(13)
F4_2 0.0329(12) 0.0441(14) 0.0647(16) -0.0284(12) 0.0089(11) -0.0201(10)
F5_2 0.0385(13) 0.0345(13) 0.0527(15) 0.0139(11) 0.0042(11) -0.0075(10)
F6_2 0.0195(10) 0.0376(12) 0.0489(14) -0.0108(10) 0.0066(9) -0.0041(9)
C4_2 0.0210(16) 0.0216(16) 0.0267(17) -0.0013(13) 0.0025(13) 0.0028(12)
F7_2 0.0414(13) 0.0430(13) 0.0373(13) -0.0067(10) -0.0169(11) 0.0014(10)
F8_2 0.0369(12) 0.0257(11) 0.0382(13) -0.0053(9) 0.0028(10) 0.0106(9)
F9_2 0.0320(12) 0.0279(11) 0.0416(13) 0.0075(9) 0.0037(10) -0.0017(9)
In2 0.02698(13) 0.02622(12) 0.01747(11) -0.00069(9) 0.00010(9) -0.00690(9)
In1 0.02855(13) 0.03576(14) 0.02239(13) 0.00209(10) 0.00076(10) -0.01162(11)
Al1 0.0122(4) 0.0131(4) 0.0141(4) -0.0023(3) -0.0009(3) -0.0025(3)
Al4 0.0120(4) 0.0114(4) 0.0152(4) -0.0021(3) -0.0023(3) -0.0011(3)
Al3 0.0133(4) 0.0125(4) 0.0128(4) -0.0041(3) -0.0018(3) -0.0038(3)
Al2 0.0126(4) 0.0132(4) 0.0126(4) -0.0027(3) -0.0029(3) -0.0031(3)
F1 0.0154(12) 0.0170(12) 0.0174(12) -0.0041(10) -0.0018(10) 0.0009(9)
F4 0.0210(13) 0.0136(12) 0.0210(13) -0.0036(10) -0.0058(10) 0.0029(10)
F2 0.0157(12) 0.0172(12) 0.0134(11) -0.0040(9) -0.0038(9) -0.0010(9)
F3 0.0228(13) 0.0229(13) 0.0115(11) -0.0047(10) -0.0009(10) -0.0100(10)

loop_
_atom_type_symbol
_atom_type_description
_atom_type_scat_dispersion_real
_atom_type_scat_dispersion_imag
_atom_type_scat_source
C C 0.0033 0.0016 'International Tables Vol C Tables 4.2.6.8 and 6.1.1.4'
O O 0.0106 0.0060 'International Tables Vol C Tables 4.2.6.8 and 6.1.1.4'
F F 0.0171 0.0103 'International Tables Vol C Tables 4.2.6.8 and 6.1.1.4'
Al Al 0.0645 0.0514 'International Tables Vol C Tables 4.2.6.8 and 6.1.1.4'
In In -0.7276 1.3100 'International Tables Vol C Tables 4.2.6.8 and 6.1.1.4'
H H 0.0000 0.0000 'International Tables Vol C Tables 4.2.6.8 and 6.1.1.4'

loop_
_geom_angle_atom_site_label_1
_geom_angle_atom_site_label_2
_geom_angle_atom_site_label_3
_geom_angle
_geom_angle_site_symmetry_1
_geom_angle_site_symmetry_3
C6_18 C1_18 C2_18 119.5(3) . .
C6_18 C1_18 C7_18 121.0(3) . .
C2_18 C1_18 C7_18 119.4(3) . .
C3_18 C2_18 C1_18 120.1(3) . .
C3_18 C2_18 C8_18 120.0(3) . .
C1_18 C2_18 C8_18 119.8(3) . .
C2_18 C3_18 C4_18 120.3(3) . .
C2_18 C3_18 C9_18 118.6(3) . .
C4_18 C3_18 C9_18 121.1(3) . .
C5_18 C4_18 C3_18 119.3(3) . .
C5_18 C4_18 C10_18 118.9(3) . .
C3_18 C4_18 C10_18 121.8(3) . .
C6_18 C5_18 C4_18 120.8(3) . .
C6_18 C5_18 C11_18 119.9(3) . .
C4_18 C5_18 C11_18 119.2(3) . .
C5_18 C6_18 C1_18 119.8(3) . .
C5_18 C6_18 C12_18 119.7(3) . .
C1_18 C6_18 C12_18 120.5(3) . .
C1_18 C7_18 H7A_18 109.5 . .
C1_18 C7_18 H7B_18 109.5 . .
H7A_18 C7_18 H7B_18 109.5 . .
C1_18 C7_18 H7C_18 109.5 . .
H7A_18 C7_18 H7C_18 109.5 . .
H7B_18 C7_18 H7C_18 109.5 . .
C2_18 C8_18 H8A_18 109.5 . .
C2_18 C8_18 H8B_18 109.5 . .
H8A_18 C8_18 H8B_18 109.5 . .
C2_18 C8_18 H8C_18 109.5 . .
H8A_18 C8_18 H8C_18 109.5 . .
H8B_18 C8_18 H8C_18 109.5 . .
C3_18 C9_18 H9A_18 109.5 . .
C3_18 C9_18 H9B_18 109.5 . .
H9A_18 C9_18 H9B_18 109.5 . .
C3_18 C9_18 H9C_18 109.5 . .
H9A_18 C9_18 H9C_18 109.5 . .
H9B_18 C9_18 H9C_18 109.5 . .
C4_18 C10_18 H10A_18 109.5 . .
C4_18 C10_18 H10B_18 109.5 . .
H10A_18 C10_18 H10B_18 109.5 . .
C4_18 C10_18 H10C_18 109.5 . .
H10A_18 C10_18 H10C_18 109.5 . .
H10B_18 C10_18 H10C_18 109.5 . .
C5_18 C11_18 H11A_18 109.5 . .
C5_18 C11_18 H11B_18 109.5 . .
H11A_18 C11_18 H11B_18 109.5 . .
C5_18 C11_18 H11C_18 109.5 . .
H11A_18 C11_18 H11C_18 109.5 . .
H11B_18 C11_18 H11C_18 109.5 . .
C6_18 C12_18 H12A_18 109.5 . .
C6_18 C12_18 H12B_18 109.5 . .
H12A_18 C12_18 H12B_18 109.5 . .
C6_18 C12_18 H12C_18 109.5 . .
H12A_18 C12_18 H12C_18 109.5 . .
H12B_18 C12_18 H12C_18 109.5 . .
C6_17 C1_17 C2_17 120.1(3) . .
C6_17 C1_17 C7_17 119.3(3) . .
C2_17 C1_17 C7_17 120.5(3) . .
C1_17 C2_17 C3_17 119.8(3) . .
C1_17 C2_17 C8_17 119.6(3) . .
C3_17 C2_17 C8_17 120.5(3) . .
C2_17 C3_17 C4_17 120.1(3) . .
C2_17 C3_17 C9_17 118.5(3) . .
C4_17 C3_17 C9_17 121.3(3) . .
C5_17 C4_17 C3_17 119.7(3) . .
C5_17 C4_17 C10_17 119.8(3) . .
C3_17 C4_17 C10_17 120.5(4) . .
C4_17 C5_17 C6_17 119.7(3) . .
C4_17 C5_17 C11_17 119.8(3) . .
C6_17 C5_17 C11_17 120.4(3) . .
C1_17 C6_17 C5_17 120.1(3) . .
C1_17 C6_17 C12_17 118.3(3) . .
C5_17 C6_17 C12_17 121.5(3) . .
C1_17 C7_17 H7A_17 109.5 . .
C1_17 C7_17 H7B_17 109.5 . .
H7A_17 C7_17 H7B_17 109.5 . .
C1_17 C7_17 H7C_17 109.5 . .
H7A_17 C7_17 H7C_17 109.5 . .
H7B_17 C7_17 H7C_17 109.5 . .
C2_17 C8_17 H8A_17 109.5 . .
C2_17 C8_17 H8B_17 109.5 . .
H8A_17 C8_17 H8B_17 109.5 . .
C2_17 C8_17 H8C_17 109.5 . .
H8A_17 C8_17 H8C_17 109.5 . .
H8B_17 C8_17 H8C_17 109.5 . .
C3_17 C9_17 H9A_17 109.5 . .
C3_17 C9_17 H9B_17 109.5 . .
H9A_17 C9_17 H9B_17 109.5 . .
C3_17 C9_17 H9C_17 109.5 . .
H9A_17 C9_17 H9C_17 109.5 . .
H9B_17 C9_17 H9C_17 109.5 . .
C4_17 C10_17 H10A_17 109.5 . .
C4_17 C10_17 H10B_17 109.5 . .
H10A_17 C10_17 H10B_17 109.5 . .
C4_17 C10_17 H10C_17 109.5 . .
H10A_17 C10_17 H10C_17 109.5 . .
H10B_17 C10_17 H10C_17 109.5 . .
C5_17 C11_17 H11A_17 109.5 . .
C5_17 C11_17 H11B_17 109.5 . .
H11A_17 C11_17 H11B_17 109.5 . .
C5_17 C11_17 H11C_17 109.5 . .
H11A_17 C11_17 H11C_17 109.5 . .
H11B_17 C11_17 H11C_17 109.5 . .
C6_17 C12_17 H12A_17 109.5 . .
C6_17 C12_17 H12B_17 109.5 . .
H12A_17 C12_17 H12B_17 109.5 . .
C6_17 C12_17 H12C_17 109.5 . .
H12A_17 C12_17 H12C_17 109.5 . .
H12B_17 C12_17 H12C_17 109.5 . .
C1_16 O1_16 Al1 154.6(16) . .
O1_16 C1_16 C4_16 107.9(10) . .
O1_16 C1_16 C3_16 110.4(12) . .
C4_16 C1_16 C3_16 109.9(8) . .
O1_16 C1_16 C2_16 110.2(12) . .
C4_16 C1_16 C2_16 109.7(7) . .
C3_16 C1_16 C2_16 108.7(7) . .
F3_16 C2_16 F1_16 105.3(8) . .
F3_16 C2_16 F2_16 108.6(8) . .
F1_16 C2_16 F2_16 109.5(12) . .
F3_16 C2_16 C1_16 110.6(7) . .
F1_16 C2_16 C1_16 111.9(8) . .
F2_16 C2_16 C1_16 110.8(10) . .
F4_16 C3_16 F6_16 108.6(10) . .
F4_16 C3_16 F5_16 110.9(11) . .
F6_16 C3_16 F5_16 107.3(12) . .
F4_16 C3_16 C1_16 109.7(9) . .
F6_16 C3_16 C1_16 112.9(9) . .
F5_16 C3_16 C1_16 107.3(11) . .
F9_16 C4_16 F7_16 107.0(11) . .
F9_16 C4_16 F8_16 110.0(9) . .
F7_16 C4_16 F8_16 106.9(14) . .
F9_16 C4_16 C1_16 110.6(8) . .
F7_16 C4_16 C1_16 111.3(13) . .
F8_16 C4_16 C1_16 110.9(7) . .
C1_15 O1_15 Al2 153.9(19) . .
O1_15 C1_15 C3_15 110.0(12) . .
O1_15 C1_15 C2_15 108.8(14) . .
C3_15 C1_15 C2_15 110.4(8) . .
O1_15 C1_15 C4_15 109.7(14) . .
C3_15 C1_15 C4_15 109.1(8) . .
C2_15 C1_15 C4_15 108.9(8) . .
F3_15 C2_15 F1_15 110.2(13) . .
F3_15 C2_15 F2_15 107.8(14) . .
F1_15 C2_15 F2_15 106.4(14) . .
F3_15 C2_15 C1_15 110.6(9) . .
F1_15 C2_15 C1_15 110.7(12) . .
F2_15 C2_15 C1_15 111.0(12) . .
F6_15 C3_15 F5_15 108.8(12) . .
F6_15 C3_15 F4_15 107.2(14) . .
F5_15 C3_15 F4_15 106.3(14) . .
F6_15 C3_15 C1_15 112.3(9) . .
F5_15 C3_15 C1_15 111.2(12) . .
F4_15 C3_15 C1_15 110.7(11) . .
F8_15 C4_15 F9_15 108.6(10) . .
F8_15 C4_15 F7_15 110.7(12) . .
F9_15 C4_15 F7_15 108.0(13) . .
F8_15 C4_15 C1_15 112.1(9) . .
F9_15 C4_15 C1_15 109.4(8) . .
F7_15 C4_15 C1_15 108.0(11) . .
C1_14 O1_14 Al3 146.3(18) . .
O1_14 C1_14 C2_14 107.6(14) . .
O1_14 C1_14 C4_14 113.0(13) . .
C2_14 C1_14 C4_14 108.8(9) . .
O1_14 C1_14 C3_14 108.1(12) . .
C2_14 C1_14 C3_14 109.4(9) . .
C4_14 C1_14 C3_14 109.8(9) . .
F1_14 C2_14 F3_14 107.1(10) . .
F1_14 C2_14 F2_14 107.6(11) . .
F3_14 C2_14 F2_14 108.7(11) . .
F1_14 C2_14 C1_14 109.3(9) . .
F3_14 C2_14 C1_14 111.8(11) . .
F2_14 C2_14 C1_14 112.2(11) . .
F6_14 C3_14 F4_14 109.6(16) . .
F6_14 C3_14 F5_14 106.1(14) . .
F4_14 C3_14 F5_14 108.4(12) . .
F6_14 C3_14 C1_14 112.3(16) . .
F4_14 C3_14 C1_14 111.7(12) . .
F5_14 C3_14 C1_14 108.5(8) . .
F9_14 C4_14 F8_14 106.3(12) . .
F9_14 C4_14 F7_14 107.6(10) . .
F8_14 C4_14 F7_14 108.0(11) . .
F9_14 C4_14 C1_14 110.2(9) . .
F8_14 C4_14 C1_14 113.8(12) . .
F7_14 C4_14 C1_14 110.7(9) . .
C1_13 O1_13 Al4 152.5(2) . .
O1_13 C1_13 C2_13 108.1(2) . .
O1_13 C1_13 C3_13 110.7(2) . .
C2_13 C1_13 C3_13 109.7(2) . .
O1_13 C1_13 C4_13 108.7(2) . .
C2_13 C1_13 C4_13 110.2(2) . .
C3_13 C1_13 C4_13 109.3(2) . .
F3_13 C2_13 F2_13 107.8(3) . .
F3_13 C2_13 F1_13 107.5(3) . .
F2_13 C2_13 F1_13 107.2(3) . .
F3_13 C2_13 C1_13 111.0(3) . .
F2_13 C2_13 C1_13 112.2(3) . .
F1_13 C2_13 C1_13 110.9(3) . .
F4_13 C3_13 F6_13 108.1(3) . .
F4_13 C3_13 F5_13 107.1(3) . .
F6_13 C3_13 F5_13 107.9(3) . .
F4_13 C3_13 C1_13 110.1(3) . .
F6_13 C3_13 C1_13 112.8(3) . .
F5_13 C3_13 C1_13 110.7(3) . .
F9_13 C4_13 F7_13 108.1(3) . .
F9_13 C4_13 F8_13 107.1(3) . .
F7_13 C4_13 F8_13 107.8(3) . .
F9_13 C4_13 C1_13 111.1(3) . .
F7_13 C4_13 C1_13 110.9(3) . .
F8_13 C4_13 C1_13 111.6(3) . .
C1_12 O1_12 Al4 146.2(2) . .
O1_12 C1_12 C2_12 110.5(3) . .
O1_12 C1_12 C3_12 107.4(2) . .
C2_12 C1_12 C3_12 109.2(3) . .
O1_12 C1_12 C4_12 110.3(3) . .
C2_12 C1_12 C4_12 110.2(3) . .
C3_12 C1_12 C4_12 109.2(3) . .
F3_12 C2_12 F1_12 107.5(3) . .
F3_12 C2_12 F2_12 107.8(3) . .
F1_12 C2_12 F2_12 106.9(3) . .
F3_12 C2_12 C1_12 111.0(3) . .
F1_12 C2_12 C1_12 111.3(3) . .
F2_12 C2_12 C1_12 112.0(3) . .
F4_12 C3_12 F5_12 107.1(3) . .
F4_12 C3_12 F6_12 107.9(3) . .
F5_12 C3_12 F6_12 107.7(3) . .
F4_12 C3_12 C1_12 110.4(3) . .
F5_12 C3_12 C1_12 111.3(3) . .
F6_12 C3_12 C1_12 112.2(3) . .
F9_12 C4_12 F7_12 107.5(3) . .
F9_12 C4_12 F8_12 107.5(3) . .
F7_12 C4_12 F8_12 107.8(3) . .
F9_12 C4_12 C1_12 110.4(3) . .
F7_12 C4_12 C1_12 111.0(3) . .
F8_12 C4_12 C1_12 112.4(3) . .
C1_11 O1_11 Al4 148.1(2) . .
O1_11 C1_11 C2_11 110.4(3) . .
O1_11 C1_11 C4_11 111.0(3) . .
C2_11 C1_11 C4_11 109.2(3) . .
O1_11 C1_11 C3_11 107.3(3) . .
C2_11 C1_11 C3_11 109.5(3) . .
C4_11 C1_11 C3_11 109.4(3) . .
F3_11 C2_11 F2_11 107.8(3) . .
F3_11 C2_11 F1_11 107.5(3) . .
F2_11 C2_11 F1_11 107.7(3) . .
F3_11 C2_11 C1_11 111.0(3) . .
F2_11 C2_11 C1_11 112.0(3) . .
F1_11 C2_11 C1_11 110.7(3) . .
F4_11 C3_11 F5_11 107.4(3) . .
F4_11 C3_11 F6_11 107.3(3) . .
F5_11 C3_11 F6_11 108.1(3) . .
F4_11 C3_11 C1_11 111.0(3) . .
F5_11 C3_11 C1_11 110.4(3) . .
F6_11 C3_11 C1_11 112.4(3) . .
F8_11 C4_11 F9_11 108.5(3) . .
F8_11 C4_11 F7_11 107.6(3) . .
F9_11 C4_11 F7_11 107.2(3) . .
F8_11 C4_11 C1_11 112.7(3) . .
F9_11 C4_11 C1_11 109.8(3) . .
F7_11 C4_11 C1_11 110.9(3) . .
C1_10 O1_10 Al3 155.0(8) . .
O1_10 C1_10 C2_10 110.1(6) . .
O1_10 C1_10 C4_10 110.7(6) . .
C2_10 C1_10 C4_10 108.7(5) . .
O1_10 C1_10 C3_10 107.2(6) . .
C2_10 C1_10 C3_10 110.1(5) . .
C4_10 C1_10 C3_10 110.0(5) . .
F3_10 C2_10 F2_10 108.7(6) . .
F3_10 C2_10 F1_10 108.0(6) . .
F2_10 C2_10 F1_10 107.7(6) . .
F3_10 C2_10 C1_10 110.3(6) . .
F2_10 C2_10 C1_10 111.8(6) . .
F1_10 C2_10 C1_10 110.2(5) . .
F6_10 C3_10 F4_10 109.9(8) . .
F6_10 C3_10 F5_10 107.3(6) . .
F4_10 C3_10 F5_10 108.2(6) . .
F6_10 C3_10 C1_10 112.0(7) . .
F4_10 C3_10 C1_10 109.3(6) . .
F5_10 C3_10 C1_10 110.1(5) . .
F8_10 C4_10 F7_10 107.7(5) . .
F8_10 C4_10 F9_10 107.4(7) . .
F7_10 C4_10 F9_10 108.3(6) . .
F8_10 C4_10 C1_10 113.3(5) . .
F7_10 C4_10 C1_10 111.0(5) . .
F9_10 C4_10 C1_10 108.9(5) . .
C1_9 O1_9 Al3 150.2(2) . .
O1_9 C1_9 C4_9 106.8(3) . .
O1_9 C1_9 C3_9 111.4(3) . .
C4_9 C1_9 C3_9 109.6(3) . .
O1_9 C1_9 C2_9 110.4(3) . .
C4_9 C1_9 C2_9 109.2(3) . .
C3_9 C1_9 C2_9 109.4(3) . .
F3_9 C2_9 F2_9 108.9(3) . .
F3_9 C2_9 F1_9 108.2(3) . .
F2_9 C2_9 F1_9 107.4(3) . .
F3_9 C2_9 C1_9 109.5(3) . .
F2_9 C2_9 C1_9 111.3(3) . .
F1_9 C2_9 C1_9 111.5(3) . .
F4_9 C3_9 F6_9 107.5(3) . .
F4_9 C3_9 F5_9 106.8(3) . .
F6_9 C3_9 F5_9 107.7(3) . .
F4_9 C3_9 C1_9 110.6(3) . .
F6_9 C3_9 C1_9 112.5(3) . .
F5_9 C3_9 C1_9 111.4(3) . .
F9_9 C4_9 F7_9 107.0(3) . .
F9_9 C4_9 F8_9 106.6(3) . .
F7_9 C4_9 F8_9 107.3(3) . .
F9_9 C4_9 C1_9 111.9(3) . .
F7_9 C4_9 C1_9 110.1(3) . .
F8_9 C4_9 C1_9 113.5(3) . .
C1_8 O1_8 Al3 150.6(2) . .
O1_8 C1_8 C4_8 108.6(3) . .
O1_8 C1_8 C3_8 111.6(3) . .
C4_8 C1_8 C3_8 109.1(3) . .
O1_8 C1_8 C2_8 108.7(3) . .
C4_8 C1_8 C2_8 109.7(3) . .
C3_8 C1_8 C2_8 109.1(3) . .
F3_8 C2_8 F1_8 107.5(3) . .
F3_8 C2_8 F2_8 108.2(3) . .
F1_8 C2_8 F2_8 107.7(3) . .
F3_8 C2_8 C1_8 110.9(3) . .
F1_8 C2_8 C1_8 110.5(3) . .
F2_8 C2_8 C1_8 111.8(3) . .
F5_8 C3_8 F4_8 106.8(3) . .
F5_8 C3_8 F6_8 108.4(3) . .
F4_8 C3_8 F6_8 107.6(3) . .
F5_8 C3_8 C1_8 111.0(3) . .
F4_8 C3_8 C1_8 110.3(3) . .
F6_8 C3_8 C1_8 112.5(3) . .
F9_8 C4_8 F8_8 107.0(3) . .
F9_8 C4_8 F7_8 108.1(3) . .
F8_8 C4_8 F7_8 107.7(3) . .
F9_8 C4_8 C1_8 111.6(3) . .
F8_8 C4_8 C1_8 111.9(3) . .
F7_8 C4_8 C1_8 110.4(3) . .
C1_7 O1_7 Al2 147.8(2) . .
O1_7 C1_7 C2_7 111.0(3) . .
O1_7 C1_7 C4_7 108.1(3) . .
C2_7 C1_7 C4_7 109.2(3) . .
O1_7 C1_7 C3_7 110.0(3) . .
C2_7 C1_7 C3_7 109.3(3) . .
C4_7 C1_7 C3_7 109.2(3) . .
F3_7 C2_7 F1_7 107.7(3) . .
F3_7 C2_7 F2_7 107.5(3) . .
F1_7 C2_7 F2_7 107.4(3) . .
F3_7 C2_7 C1_7 110.8(3) . .
F1_7 C2_7 C1_7 111.3(3) . .
F2_7 C2_7 C1_7 112.0(3) . .
F6_7 C3_7 F4_7 108.9(3) . .
F6_7 C3_7 F5_7 106.8(3) . .
F4_7 C3_7 F5_7 106.0(3) . .
F6_7 C3_7 C1_7 113.8(3) . .
F4_7 C3_7 C1_7 110.5(3) . .
F5_7 C3_7 C1_7 110.6(3) . .
F9_7 C4_7 F8_7 108.9(4) . .
F9_7 C4_7 F7_7 106.7(4) . .
F8_7 C4_7 F7_7 106.9(4) . .
F9_7 C4_7 C1_7 111.8(3) . .
F8_7 C4_7 C1_7 111.7(3) . .
F7_7 C4_7 C1_7 110.6(3) . .
C1_6 O1_6 Al2 151.3(8) . .
O1_6 C1_6 C3_6 107.9(6) . .
O1_6 C1_6 C2_6 109.3(6) . .
C3_6 C1_6 C2_6 109.4(4) . .
O1_6 C1_6 C4_6 111.5(6) . .
C3_6 C1_6 C4_6 108.5(4) . .
C2_6 C1_6 C4_6 110.2(4) . .
F1_6 C2_6 F3_6 108.9(6) . .
F1_6 C2_6 F2_6 108.0(5) . .
F3_6 C2_6 F2_6 107.5(6) . .
F1_6 C2_6 C1_6 110.4(4) . .
F3_6 C2_6 C1_6 110.4(5) . .
F2_6 C2_6 C1_6 111.5(5) . .
F6_6 C3_6 F4_6 108.2(5) . .
F6_6 C3_6 F5_6 108.1(6) . .
F4_6 C3_6 F5_6 106.5(6) . .
F6_6 C3_6 C1_6 112.6(4) . .
F4_6 C3_6 C1_6 110.9(6) . .
F5_6 C3_6 C1_6 110.3(5) . .
F7_6 C4_6 F9_6 108.9(6) . .
F7_6 C4_6 F8_6 108.3(6) . .
F9_6 C4_6 F8_6 108.5(7) . .
F7_6 C4_6 C1_6 110.4(4) . .
F9_6 C4_6 C1_6 108.9(5) . .
F8_6 C4_6 C1_6 111.9(6) . .
C1_5 O1_5 Al2 143.2(2) . .
O1_5 C1_5 C2_5 107.7(3) . .
O1_5 C1_5 C3_5 110.1(3) . .
C2_5 C1_5 C3_5 109.0(3) . .
O1_5 C1_5 C4_5 110.4(3) . .
C2_5 C1_5 C4_5 109.3(3) . .
C3_5 C1_5 C4_5 110.3(3) . .
F3_5 C2_5 F2_5 108.3(3) . .
F3_5 C2_5 F1_5 106.5(3) . .
F2_5 C2_5 F1_5 107.7(3) . .
F3_5 C2_5 C1_5 111.6(3) . .
F2_5 C2_5 C1_5 111.6(3) . .
F1_5 C2_5 C1_5 110.9(3) . .
F5_5 C3_5 F6_5 108.8(3) . .
F5_5 C3_5 F4_5 107.6(3) . .
F6_5 C3_5 F4_5 107.4(3) . .
F5_5 C3_5 C1_5 111.6(3) . .
F6_5 C3_5 C1_5 112.1(3) . .
F4_5 C3_5 C1_5 109.2(3) . .
F9_5 C4_5 F8_5 108.1(3) . .
F9_5 C4_5 F7_5 108.7(4) . .
F8_5 C4_5 F7_5 108.2(3) . .
F9_5 C4_5 C1_5 110.3(3) . .
F8_5 C4_5 C1_5 111.4(3) . .
F7_5 C4_5 C1_5 110.1(3) . .
C1_4 O1_4 Al1 148.7(14) . .
O1_4 C1_4 C2_4 105.8(8) . .
O1_4 C1_4 C4_4 110.9(10) . .
C2_4 C1_4 C4_4 109.1(6) . .
O1_4 C1_4 C3_4 111.5(11) . .
C2_4 C1_4 C3_4 109.7(6) . .
C4_4 C1_4 C3_4 109.8(6) . .
F3_4 C2_4 F1_4 107.7(9) . .
F3_4 C2_4 F2_4 107.7(11) . .
F1_4 C2_4 F2_4 105.8(6) . .
F3_4 C2_4 C1_4 111.1(11) . .
F1_4 C2_4 C1_4 110.8(6) . .
F2_4 C2_4 C1_4 113.4(6) . .
F4_4 C3_4 F6_4 109.7(9) . .
F4_4 C3_4 F5_4 106.3(8) . .
F6_4 C3_4 F5_4 106.6(8) . .
F4_4 C3_4 C1_4 110.8(7) . .
F6_4 C3_4 C1_4 112.3(9) . .
F5_4 C3_4 C1_4 110.8(6) . .
F7_4 C4_4 F8_4 107.3(8) . .
F7_4 C4_4 F9_4 109.1(7) . .
F8_4 C4_4 F9_4 107.8(9) . .
F7_4 C4_4 C1_4 111.0(6) . .
F8_4 C4_4 C1_4 111.5(8) . .
F9_4 C4_4 C1_4 110.1(7) . .
C1_3 O1_3 Al1 154.1(2) . .
O1_3 C1_3 C4_3 108.3(3) . .
O1_3 C1_3 C2_3 110.7(3) . .
C4_3 C1_3 C2_3 109.9(3) . .
O1_3 C1_3 C3_3 108.9(3) . .
C4_3 C1_3 C3_3 109.5(3) . .
C2_3 C1_3 C3_3 109.5(3) . .
F3_3 C2_3 F2_3 108.3(3) . .
F3_3 C2_3 F1_3 107.2(3) . .
F2_3 C2_3 F1_3 106.6(3) . .
F3_3 C2_3 C1_3 111.0(3) . .
F2_3 C2_3 C1_3 112.5(3) . .
F1_3 C2_3 C1_3 111.0(3) . .
F4_3 C3_3 F6_3 108.0(3) . .
F4_3 C3_3 F5_3 107.3(3) . .
F6_3 C3_3 F5_3 107.9(3) . .
F4_3 C3_3 C1_3 110.6(3) . .
F6_3 C3_3 C1_3 112.8(3) . .
F5_3 C3_3 C1_3 110.1(3) . .
F9_3 C4_3 F8_3 108.4(3) . .
F9_3 C4_3 F7_3 107.3(3) . .
F8_3 C4_3 F7_3 108.0(3) . .
F9_3 C4_3 C1_3 111.0(3) . .
F8_3 C4_3 C1_3 112.0(3) . .
F7_3 C4_3 C1_3 110.0(3) . .
C1_2 O1_2 Al1 141.0(2) . .
O1_2 C1_2 C3_2 108.8(2) . .
O1_2 C1_2 C2_2 109.4(2) . .
C3_2 C1_2 C2_2 110.4(3) . .
O1_2 C1_2 C4_2 110.7(2) . .
C3_2 C1_2 C4_2 109.1(3) . .
C2_2 C1_2 C4_2 108.6(3) . .
F3_2 C2_2 F1_2 107.2(3) . .
F3_2 C2_2 F2_2 107.6(3) . .
F1_2 C2_2 F2_2 106.8(3) . .
F3_2 C2_2 C1_2 111.7(3) . .
F1_2 C2_2 C1_2 110.5(3) . .
F2_2 C2_2 C1_2 112.8(3) . .
F4_2 C3_2 F5_2 108.1(3) . .
F4_2 C3_2 F6_2 107.9(3) . .
F5_2 C3_2 F6_2 105.9(3) . .
F4_2 C3_2 C1_2 112.1(3) . .
F5_2 C3_2 C1_2 110.8(3) . .
F6_2 C3_2 C1_2 111.6(3) . .
F9_2 C4_2 F8_2 108.5(3) . .
F9_2 C4_2 F7_2 106.4(3) . .
F8_2 C4_2 F7_2 107.1(3) . .
F9_2 C4_2 C1_2 110.1(3) . .
F8_2 C4_2 C1_2 113.6(3) . .
F7_2 C4_2 C1_2 110.9(3) . .
O1_4 Al1 O1_3 115.4(6) . .
O1_3 Al1 O1_16 112.1(7) . .
O1_4 Al1 O1_2 112.4(6) . .
O1_3 Al1 O1_2 114.80(12) . .
O1_16 Al1 O1_2 113.5(7) . .
O1_4 Al1 F1 104.2(7) . .
O1_3 Al1 F1 107.53(9) . .
O1_16 Al1 F1 107.2(8) . .
O1_2 Al1 F1 100.62(8) . .
O1_13 Al4 O1_11 116.99(13) . .
O1_13 Al4 O1_12 112.12(11) . .
O1_11 Al4 O1_12 114.03(12) . .
O1_13 Al4 F4 105.59(9) . .
O1_11 Al4 F4 101.75(9) . .
O1_12 Al4 F4 104.55(8) . .
O1_10 Al3 O1_8 115.6(4) . .
O1_10 Al3 O1_9 114.1(4) . .
O1_8 Al3 O1_9 112.53(16) . .
O1_8 Al3 O1_14 121.5(9) . .
O1_9 Al3 O1_14 108.3(8) . .
O1_10 Al3 F3 107.4(4) . .
O1_8 Al3 F3 101.16(10) . .
O1_9 Al3 F3 104.37(11) . .
O1_14 Al3 F3 107.2(9) . .
O1_6 Al2 O1_7 110.4(4) . .
O1_6 Al2 O1_5 120.6(4) . .
O1_7 Al2 O1_5 112.32(11) . .
O1_7 Al2 O1_15 114.3(8) . .
O1_5 Al2 O1_15 115.3(10) . .
O1_6 Al2 F2 105.0(4) . .
O1_7 Al2 F2 107.78(9) . .
O1_5 Al2 F2 99.21(9) . .
O1_15 Al2 F2 106.3(9) . .
Al1 F1 Al1 180.0 . 2_775
Al4 F4 Al4 180.00(6) . 2_556
Al2 F2 Al2 179.999(16) . 2_865
Al3 F3 Al3 180.0 2_666 .

loop_
_geom_bond_atom_site_label_1
_geom_bond_atom_site_label_2
_geom_bond_distance
C1_18 C6_18 1.415(5)
C1_18 C2_18 1.415(5)
C1_18 C7_18 1.511(5)
C2_18 C3_18 1.408(5)
C2_18 C8_18 1.513(5)
C3_18 C4_18 1.412(5)
C3_18 C9_18 1.499(5)
C4_18 C5_18 1.407(4)
C4_18 C10_18 1.509(5)
C5_18 C6_18 1.407(4)
C5_18 C11_18 1.518(5)
C6_18 C12_18 1.511(5)
C7_18 H7A_18 0.9800
C7_18 H7B_18 0.9800
C7_18 H7C_18 0.9800
C8_18 H8A_18 0.9800
C8_18 H8B_18 0.9800
C8_18 H8C_18 0.9800
C9_18 H9A_18 0.9800
C9_18 H9B_18 0.9800
C9_18 H9C_18 0.9800
C10_18 H10A_18 0.9800
C10_18 H10B_18 0.9800
C10_18 H10C_18 0.9800
C11_18 H11A_18 0.9800
C11_18 H11B_18 0.9800
C11_18 H11C_18 0.9800
C12_18 H12A_18 0.9800
C12_18 H12B_18 0.9800
C12_18 H12C_18 0.9800
C1_17 C6_17 1.405(5)
C1_17 C2_17 1.405(5)
C1_17 C7_17 1.520(5)
C2_17 C3_17 1.410(5)
C2_17 C8_17 1.510(5)
C3_17 C4_17 1.411(5)
C3_17 C9_17 1.508(5)
C4_17 C5_17 1.410(5)
C4_17 C10_17 1.510(5)
C5_17 C6_17 1.414(5)
C5_17 C11_17 1.510(5)
C6_17 C12_17 1.507(5)
C7_17 H7A_17 0.9800
C7_17 H7B_17 0.9800
C7_17 H7C_17 0.9800
C8_17 H8A_17 0.9800
C8_17 H8B_17 0.9800
C8_17 H8C_17 0.9800
C9_17 H9A_17 0.9800
C9_17 H9B_17 0.9800
C9_17 H9C_17 0.9800
C10_17 H10A_17 0.9800
C10_17 H10B_17 0.9800
C10_17 H10C_17 0.9800
C11_17 H11A_17 0.9800
C11_17 H11B_17 0.9800
C11_17 H11C_17 0.9800
C12_17 H12A_17 0.9800
C12_17 H12B_17 0.9800
C12_17 H12C_17 0.9800
O1_16 C1_16 1.363(10)
O1_16 Al1 1.705(10)
C1_16 C4_16 1.551(10)
C1_16 C3_16 1.557(10)
C1_16 C2_16 1.558(10)
C2_16 F3_16 1.311(9)
C2_16 F1_16 1.311(10)
C2_16 F2_16 1.328(10)
C3_16 F4_16 1.309(11)
C3_16 F6_16 1.327(10)
C3_16 F5_16 1.344(11)
C4_16 F9_16 1.322(10)
C4_16 F7_16 1.331(12)
C4_16 F8_16 1.347(8)
O1_15 C1_15 1.357(12)
O1_15 Al2 1.705(11)
C1_15 C3_15 1.550(11)
C1_15 C2_15 1.558(11)
C1_15 C4_15 1.565(11)
C2_15 F3_15 1.320(11)
C2_15 F1_15 1.323(12)
C2_15 F2_15 1.336(12)
C3_15 F6_15 1.320(10)
C3_15 F5_15 1.329(12)
C3_15 F4_15 1.334(12)
C4_15 F8_15 1.323(10)
C4_15 F9_15 1.329(11)
C4_15 F7_15 1.335(12)
O1_14 C1_14 1.363(12)
O1_14 Al3 1.701(12)
C1_14 C2_14 1.547(11)
C1_14 C4_14 1.548(11)
C1_14 C3_14 1.557(11)
C2_14 F1_14 1.328(11)
C2_14 F3_14 1.328(11)
C2_14 F2_14 1.341(11)
C3_14 F6_14 1.313(12)
C3_14 F4_14 1.318(12)
C3_14 F5_14 1.330(11)
C4_14 F9_14 1.320(11)
C4_14 F8_14 1.328(12)
C4_14 F7_14 1.333(10)
O1_13 C1_13 1.355(3)
O1_13 Al4 1.698(2)
C1_13 C2_13 1.551(4)
C1_13 C3_13 1.552(4)
C1_13 C4_13 1.555(4)
C2_13 F3_13 1.320(4)
C2_13 F2_13 1.334(4)
C2_13 F1_13 1.340(4)
C3_13 F4_13 1.334(4)
C3_13 F6_13 1.335(4)
C3_13 F5_13 1.336(4)
C4_13 F9_13 1.327(4)
C4_13 F7_13 1.329(4)
C4_13 F8_13 1.348(4)
O1_12 C1_12 1.363(4)
O1_12 Al4 1.708(2)
C1_12 C2_12 1.543(5)
C1_12 C3_12 1.549(4)
C1_12 C4_12 1.549(4)
C2_12 F3_12 1.321(4)
C2_12 F1_12 1.335(4)
C2_12 F2_12 1.351(4)
C3_12 F4_12 1.323(4)
C3_12 F5_12 1.331(4)
C3_12 F6_12 1.334(4)
C4_12 F9_12 1.328(4)
C4_12 F7_12 1.330(5)
C4_12 F8_12 1.335(4)
O1_11 C1_11 1.360(4)
O1_11 Al4 1.699(2)
C1_11 C2_11 1.546(4)
C1_11 C4_11 1.550(4)
C1_11 C3_11 1.557(4)
C2_11 F3_11 1.326(4)
C2_11 F2_11 1.334(4)
C2_11 F1_11 1.336(4)
C3_11 F4_11 1.329(4)
C3_11 F5_11 1.331(4)
C3_11 F6_11 1.331(4)
C4_11 F8_11 1.324(4)
C4_11 F9_11 1.331(4)
C4_11 F7_11 1.345(4)
O1_10 C1_10 1.360(6)
O1_10 Al3 1.683(6)
C1_10 C2_10 1.538(7)
C1_10 C4_10 1.540(7)
C1_10 C3_10 1.553(7)
C2_10 F3_10 1.323(8)
C2_10 F2_10 1.345(8)
C2_10 F1_10 1.345(7)
C3_10 F6_10 1.314(8)
C3_10 F4_10 1.327(8)
C3_10 F5_10 1.332(7)
C4_10 F8_10 1.322(7)
C4_10 F7_10 1.337(7)
C4_10 F9_10 1.338(8)
O1_9 C1_9 1.349(4)
O1_9 Al3 1.695(3)
C1_9 C4_9 1.543(4)
C1_9 C3_9 1.553(4)
C1_9 C2_9 1.558(5)
C2_9 F3_9 1.312(4)
C2_9 F2_9 1.328(5)
C2_9 F1_9 1.328(4)
C3_9 F4_9 1.327(4)
C3_9 F6_9 1.328(4)
C3_9 F5_9 1.331(4)
C4_9 F9_9 1.324(4)
C4_9 F7_9 1.330(4)
C4_9 F8_9 1.331(4)
O1_8 C1_8 1.358(4)
O1_8 Al3 1.694(2)
C1_8 C4_8 1.549(5)
C1_8 C3_8 1.556(4)
C1_8 C2_8 1.558(4)
C2_8 F3_8 1.323(5)
C2_8 F1_8 1.324(5)
C2_8 F2_8 1.334(4)
C3_8 F5_8 1.328(4)
C3_8 F4_8 1.331(4)
C3_8 F6_8 1.333(4)
C4_8 F9_8 1.314(4)
C4_8 F8_8 1.337(4)
C4_8 F7_8 1.338(5)
O1_7 C1_7 1.358(4)
O1_7 Al2 1.704(2)
C1_7 C2_7 1.545(5)
C1_7 C4_7 1.548(5)
C1_7 C3_7 1.559(5)
C2_7 F3_7 1.323(4)
C2_7 F1_7 1.327(4)
C2_7 F2_7 1.341(4)
C3_7 F6_7 1.315(4)
C3_7 F4_7 1.329(5)
C3_7 F5_7 1.341(5)
C4_7 F9_7 1.299(5)
C4_7 F8_7 1.338(4)
C4_7 F7_7 1.348(5)
O1_6 C1_6 1.349(6)
O1_6 Al2 1.698(6)
C1_6 C3_6 1.550(7)
C1_6 C2_6 1.554(7)
C1_6 C4_6 1.563(7)
C2_6 F1_6 1.326(6)
C2_6 F3_6 1.329(8)
C2_6 F2_6 1.336(6)
C3_6 F6_6 1.323(6)
C3_6 F4_6 1.334(8)
C3_6 F5_6 1.342(8)
C4_6 F7_6 1.319(6)
C4_6 F9_6 1.330(8)
C4_6 F8_6 1.340(9)
O1_5 C1_5 1.358(3)
O1_5 Al2 1.705(2)
C1_5 C2_5 1.546(4)
C1_5 C3_5 1.551(5)
C1_5 C4_5 1.566(5)
C2_5 F3_5 1.323(4)
C2_5 F2_5 1.335(4)
C2_5 F1_5 1.340(4)
C3_5 F5_5 1.322(5)
C3_5 F6_5 1.331(4)
C3_5 F4_5 1.346(4)
C4_5 F9_5 1.320(5)
C4_5 F8_5 1.325(4)
C4_5 F7_5 1.334(5)
O1_4 C1_4 1.359(9)
O1_4 Al1 1.697(8)
C1_4 C2_4 1.547(8)
C1_4 C4_4 1.552(9)
C1_4 C3_4 1.555(8)
C2_4 F3_4 1.330(11)
C2_4 F1_4 1.332(9)
C2_4 F2_4 1.337(7)
C3_4 F4_4 1.312(10)
C3_4 F6_4 1.319(9)
C3_4 F5_4 1.335(8)
C4_4 F7_4 1.314(8)
C4_4 F8_4 1.330(9)
C4_4 F9_4 1.335(9)
O1_3 C1_3 1.353(4)
O1_3 Al1 1.699(2)
C1_3 C4_3 1.541(4)
C1_3 C2_3 1.550(4)
C1_3 C3_3 1.559(4)
C2_3 F3_3 1.316(4)
C2_3 F2_3 1.329(4)
C2_3 F1_3 1.342(4)
C3_3 F4_3 1.322(4)
C3_3 F6_3 1.331(4)
C3_3 F5_3 1.342(4)
C4_3 F9_3 1.327(4)
C4_3 F8_3 1.337(4)
C4_3 F7_3 1.337(4)
O1_2 C1_2 1.366(3)
O1_2 Al1 1.714(2)
C1_2 C3_2 1.544(4)
C1_2 C2_2 1.547(4)
C1_2 C4_2 1.556(4)
C2_2 F3_2 1.321(4)
C2_2 F1_2 1.338(4)
C2_2 F2_2 1.341(4)
C3_2 F4_2 1.311(4)
C3_2 F5_2 1.337(4)
C3_2 F6_2 1.340(4)
C4_2 F9_2 1.327(4)
C4_2 F8_2 1.329(4)
C4_2 F7_2 1.336(4)
Al1 F1 1.7696(9)
Al4 F4 1.7670(8)
Al3 F3 1.7615(9)
Al2 F2 1.7645(8)
